data_7242862
loop_
_publ_author_name
'Yu, Yanan'
'Wang, Zhao'
'Li, Ziping'
'Hang, Xinxin'
'Bi, Yanfeng'

_publ_section_title
;
 Assembly of {Co14} nanoclusters from adenine-modified
 Co4-thiacalix[4]arene units
;
_journal_issue 24
_journal_name_full CrystEngComm
_journal_page_first 4382
_journal_page_last 4388
_journal_paper_doi 10.1039/D1CE00440A
_journal_volume 23
_journal_year 2021
_chemical_formula_sum 'C115 H73 Cl7 Co14 N40 O18 S12'
_chemical_formula_weight 3761.02
_space_group_crystal_system orthorhombic
_space_group_IT_number 19
_space_group_name_Hall 'P 2ac 2ab'
_space_group_name_H-M_alt 'P 21 21 21'
_atom_sites_solution_hydrogens geom
_audit_creation_method SHELXL-2014/7
_audit_update_record
;
2021-03-06 deposited with the CCDC.	2021-05-14 downloaded from the CCDC.
;
_cell_angle_alpha 90
_cell_angle_beta 90
_cell_angle_gamma 90
_cell_formula_units_Z 4
_cell_length_a 22.6762(12)
_cell_length_b 24.9574(12)
_cell_length_c 32.1099(16)
_cell_measurement_reflns_used 9598
_cell_measurement_temperature 150(2)
_cell_measurement_theta_max 24.8647
_cell_measurement_theta_min 2.2538
_cell_volume 18172.2(16)
_computing_cell_refinement 'SAINT V8.37A (Bruker AXS Inc., 2015)'
_computing_data_collection 'Bruker Instrument Service vV6.2.3'
_computing_data_reduction 'SAINT V8.37A (Bruker AXS Inc., 2015)'
_computing_structure_refinement 'SHELXL-2014/7 (Sheldrick, 2014)'
_computing_structure_solution 'XT, VERSION 2014/5'
_diffrn_ambient_temperature 150(2)
_diffrn_measured_fraction_theta_full 0.990
_diffrn_measured_fraction_theta_max 0.990
_diffrn_measurement_device_type 'Bruker D8 QUEST'
_diffrn_measurement_method '\f & \w scans'
_diffrn_radiation_type MoK\a
_diffrn_radiation_wavelength 0.71073
_diffrn_reflns_av_R_equivalents 0.0494
_diffrn_reflns_av_unetI/netI 0.0745
_diffrn_reflns_Laue_measured_fraction_full 0.990
_diffrn_reflns_Laue_measured_fraction_max 0.990
_diffrn_reflns_limit_h_max 26
_diffrn_reflns_limit_h_min -27
_diffrn_reflns_limit_k_max 29
_diffrn_reflns_limit_k_min -25
_diffrn_reflns_limit_l_max 38
_diffrn_reflns_limit_l_min -33
_diffrn_reflns_number 80952
_diffrn_reflns_point_group_measured_fraction_full 0.987
_diffrn_reflns_point_group_measured_fraction_max 0.987
_diffrn_reflns_theta_full 25.114
_diffrn_reflns_theta_max 25.114
_diffrn_reflns_theta_min 2.254
_exptl_absorpt_coefficient_mu 1.541
_exptl_absorpt_correction_T_max 0.7452
_exptl_absorpt_correction_T_min 0.6961
_exptl_absorpt_correction_type multi-scan
_exptl_absorpt_process_details
;
SADABS-2016/2 - Bruker AXS area detector scaling and absorption correction
;
_exptl_crystal_colour blue
_exptl_crystal_density_diffrn 1.375
_exptl_crystal_description Block
_exptl_crystal_F_000 7504
_exptl_crystal_size_max 0.320
_exptl_crystal_size_mid 0.320
_exptl_crystal_size_min 0.300
_refine_diff_density_max 0.734
_refine_diff_density_min -0.382
_refine_diff_density_rms 0.083
_refine_ls_abs_structure_details
;
 Flack x determined using 9732 quotients [(I+)-(I-)]/[(I+)+(I-)]
 (Parsons, Flack and Wagner, Acta Cryst. B69 (2013) 249-259).
;
_refine_ls_abs_structure_Flack 0.013(6)
_refine_ls_extinction_method none
_refine_ls_goodness_of_fit_ref 0.984
_refine_ls_hydrogen_treatment constr
_refine_ls_matrix_type full
_refine_ls_number_parameters 1855
_refine_ls_number_reflns 32026
_refine_ls_number_restraints 6
_refine_ls_restrained_S_all 0.985
_refine_ls_R_factor_all 0.0644
_refine_ls_R_factor_gt 0.0435
_refine_ls_shift/su_max 0.001
_refine_ls_shift/su_mean 0.000
_refine_ls_structure_factor_coef Fsqd
_refine_ls_weighting_details 'w=1/[\s^2^(Fo^2^)+(0.0674P)^2^] where P=(Fo^2^+2Fc^2^)/3'
_refine_ls_weighting_scheme calc
_refine_ls_wR_factor_gt 0.1087
_refine_ls_wR_factor_ref 0.1190
_reflns_Friedel_coverage 0.862
_reflns_Friedel_fraction_full 0.984
_reflns_Friedel_fraction_max 0.984
_reflns_number_gt 25451
_reflns_number_total 32026
_reflns_threshold_expression 'I > 2\s(I)'
_cod_data_source_file d1ce00440a2.cif
_cod_data_source_block Co14_T4A_1'
_cod_depositor_comments
;
The following automatic conversions were performed:

data item '_exptl_absorpt_correction_type' value 'Multi-Scan' was
changed to 'multi-scan' in accordance with the
/home/data/users/saulius/crontab/automatic-downloads/rss-feeds/RSC/lib/dictionaries/cif_core.dic
dictionary named 'cif_core.dic' version 2.4.2 last updated on
2011-04-26.

Automatic conversion script
Id: cif_fix_values 7556 2019-12-06 15:28:31Z antanas 

 Adding full bibliography for 7242862--7242865.cif.
;
_cod_database_code 7242862
_shelx_shelxl_version_number 2014/7
_shelx_space_group_comment
;
The symmetry employed for this shelxl refinement is uniquely defined
by the following loop, which should always be used as a source of
symmetry information in preference to the above space-group names.
They are only intended as comments.
;
_shelx_estimated_absorpt_t_min 0.638
_shelx_estimated_absorpt_t_max 0.655

loop_
_space_group_symop_operation_xyz
'x, y, z'
'-x+1/2, -y, z+1/2'
'-x, y+1/2, -z+1/2'
'x+1/2, -y+1/2, -z'

loop_
_atom_site_label
_atom_site_type_symbol
_atom_site_fract_x
_atom_site_fract_y
_atom_site_fract_z
_atom_site_U_iso_or_equiv
_atom_site_adp_type
_atom_site_occupancy
_atom_site_site_symmetry_order
_atom_site_calc_flag
_atom_site_refinement_flags_posn
_atom_site_refinement_flags_adp
_atom_site_refinement_flags_occupancy
_atom_site_disorder_assembly
_atom_site_disorder_group
Co1 Co 0.09726(4) 0.88590(4) 0.58319(3) 0.0263(2) Uani 1 1 d . . . . .
Co2 Co 0.07147(5) 1.02022(4) 0.57163(3) 0.0281(2) Uani 1 1 d . . . . .
Co3 Co -0.05177(5) 1.00547(4) 0.62701(3) 0.0308(2) Uani 1 1 d . . . . .
Co4 Co -0.02683(4) 0.87917(4) 0.63753(3) 0.0262(2) Uani 1 1 d . . . . .
Co5 Co 0.26538(4) 0.93107(4) 0.71495(3) 0.0244(2) Uani 1 1 d . . . . .
Co6 Co 0.36120(5) 0.95580(4) 0.79205(3) 0.0330(3) Uani 1 1 d . . . . .
Co7 Co 0.33278(4) 1.08206(4) 0.78437(3) 0.0298(2) Uani 1 1 d . . . . .
Co8 Co 0.23625(4) 1.06505(4) 0.70759(3) 0.0228(2) Uani 1 1 d . . . . .
Co9 Co 0.42417(5) 0.94656(4) 0.52565(3) 0.0351(3) Uani 1 1 d . . . . .
Co10 Co 0.40013(5) 1.08175(4) 0.52052(3) 0.0320(2) Uani 1 1 d . . . . .
Co11 Co 0.54314(5) 1.10294(5) 0.54168(4) 0.0458(3) Uani 1 1 d . . . . .
Co12 Co 0.56594(5) 0.97435(5) 0.54484(4) 0.0445(3) Uani 1 1 d . . . . .
Co13 Co 0.29420(5) 1.26274(4) 0.60996(3) 0.0350(3) Uani 1 1 d . . . . .
Co14 Co 0.39722(5) 0.75413(4) 0.63156(4) 0.0402(3) Uani 1 1 d . . . . .
S1 S 0.10009(10) 0.83484(8) 0.51767(6) 0.0365(5) Uani 1 1 d . . . . .
S2 S 0.05890(10) 1.05022(8) 0.49886(6) 0.0373(5) Uani 1 1 d . . . . .
S3 S -0.14661(10) 1.03037(9) 0.58931(8) 0.0451(5) Uani 1 1 d . . . . .
S4 S -0.10359(10) 0.81593(8) 0.60946(7) 0.0382(5) Uani 1 1 d . . . . .
S5 S 0.17895(9) 0.87455(8) 0.73741(6) 0.0295(4) Uani 1 1 d . . . . .
S6 S 0.34132(10) 0.91344(9) 0.86100(6) 0.0394(5) Uani 1 1 d . . . . .
S7 S 0.29739(9) 1.12819(8) 0.84825(6) 0.0336(5) Uani 1 1 d . . . . .
S8 S 0.13256(8) 1.09163(7) 0.72589(5) 0.0257(4) Uani 1 1 d . . . . .
S9 S 0.40659(9) 0.89748(8) 0.45828(7) 0.0377(5) Uani 1 1 d . . . . .
S10 S 0.63947(10) 0.93733(9) 0.49475(8) 0.0471(6) Uani 1 1 d . . . . .
S11 S 0.60155(10) 1.15320(9) 0.48848(8) 0.0482(6) Uani 1 1 d . . . . .
S12 S 0.36803(9) 1.11559(8) 0.45085(6) 0.0328(4) Uani 1 1 d . . . . .
Cl1 Cl 0.04954(8) 0.95706(7) 0.63927(5) 0.0269(4) Uani 1 1 d . . . . .
Cl2 Cl 0.33881(8) 1.01348(8) 0.71889(5) 0.0309(4) Uani 1 1 d . . . . .
Cl3 Cl 0.46894(10) 1.02630(9) 0.57258(6) 0.0421(5) Uani 1 1 d . . . . .
Cl4 Cl 0.30932(11) 1.35087(8) 0.62127(7) 0.0491(6) Uani 1 1 d . . . . .
Cl5 Cl 0.21167(11) 1.24060(9) 0.57405(7) 0.0497(6) Uani 1 1 d . . . . .
Cl6 Cl 0.44574(13) 0.67760(9) 0.64568(9) 0.0677(8) Uani 1 1 d . . . . .
Cl7 Cl 0.31140(12) 0.74905(11) 0.59698(9) 0.0654(7) Uani 1 1 d . . . . .
O1 O 0.0849(2) 0.94855(19) 0.54455(14) 0.0276(11) Uani 1 1 d . . . . .
O2 O -0.0174(2) 1.0193(2) 0.57064(15) 0.0294(12) Uani 1 1 d . . . . .
O3 O -0.0775(2) 0.93262(19) 0.60884(15) 0.0284(11) Uani 1 1 d . . . . .
O4 O 0.0122(2) 0.86255(18) 0.58268(15) 0.0248(11) Uani 1 1 d . . . . .
O5 O 0.2816(2) 0.9260(2) 0.77741(15) 0.0306(12) Uani 1 1 d . . . . .
O6 O 0.3216(2) 1.0175(2) 0.81838(14) 0.0329(12) Uani 1 1 d . . . . .
O7 O 0.2473(2) 1.0825(2) 0.76888(14) 0.0275(12) Uani 1 1 d . . . . .
O8 O 0.2056(2) 0.99044(18) 0.72073(14) 0.0245(11) Uani 1 1 d . . . . .
O9 O 0.3974(2) 1.01002(19) 0.49148(14) 0.0281(11) Uani 1 1 d . . . . .
O10 O 0.4800(2) 1.1049(2) 0.49842(17) 0.0399(14) Uani 1 1 d . . . . .
O11 O 0.5793(3) 1.0403(2) 0.51154(19) 0.0498(16) Uani 1 1 d . . . . .
O12 O 0.5077(2) 0.9473(2) 0.50230(16) 0.0380(13) Uani 1 1 d . . . . .
O13 O -0.0673(3) 0.8991(2) 0.69203(16) 0.0381(13) Uani 1 1 d . . . . .
O14 O -0.0847(3) 0.9878(2) 0.68442(18) 0.0457(15) Uani 1 1 d . . . . .
O15 O 0.4223(3) 1.0785(3) 0.79466(19) 0.0477(15) Uani 1 1 d . . . . .
O16 O 0.4420(3) 0.9907(3) 0.8033(2) 0.0537(17) Uani 1 1 d . . . . .
O17 O 0.6008(3) 1.0934(3) 0.5896(2) 0.082(2) Uani 1 1 d . . . . .
O18 O 0.6194(3) 1.0045(3) 0.5905(2) 0.073(2) Uani 1 1 d . . . . .
N1 N 0.1807(3) 0.9070(3) 0.59947(19) 0.0344(16) Uani 1 1 d . . . . .
N2 N 0.2494(3) 0.9265(3) 0.65024(17) 0.0304(15) Uani 1 1 d . . . . .
N3 N 0.2417(3) 0.9117(3) 0.5385(2) 0.0467(19) Uani 1 1 d . . . . .
N4 N 0.3419(3) 0.9371(3) 0.5559(2) 0.0431(18) Uani 1 1 d . . . . .
N5 N 0.3735(3) 0.9498(3) 0.6259(2) 0.0395(17) Uani 1 1 d . . . . .
H5B H 0.3657 0.9501 0.6527 0.047 Uiso 1 1 calc R U . . .
H5C H 0.4093 0.9573 0.6170 0.047 Uiso 1 1 calc R U . . .
N6 N 0.1578(3) 1.0325(2) 0.59177(18) 0.0314(15) Uani 1 1 d . . . . .
N7 N 0.2230(3) 1.0536(2) 0.64309(18) 0.0300(15) Uani 1 1 d . . . . .
N8 N 0.2177(3) 1.0462(3) 0.5310(2) 0.0390(17) Uani 1 1 d . . . . .
N9 N 0.3174(3) 1.0679(3) 0.5501(2) 0.0395(17) Uani 1 1 d . . . . .
N10 N 0.3478(3) 1.0797(3) 0.6206(2) 0.0393(17) Uani 1 1 d . . . . .
H10F H 0.3386 1.0813 0.6472 0.047 Uiso 1 1 calc R U . . .
H10G H 0.3843 1.0858 0.6126 0.047 Uiso 1 1 calc R U . . .
N11 N 0.1103(3) 0.8195(3) 0.6235(2) 0.0362(16) Uani 1 1 d . . . . .
N12 N 0.1581(3) 0.7505(3) 0.6542(2) 0.0473(19) Uani 1 1 d . . . . .
H12A H 0.1852 0.7263 0.6598 0.057 Uiso 1 1 calc R U . . .
N13 N 0.0237(3) 0.8204(3) 0.66716(19) 0.0340(16) Uani 1 1 d . . . . .
N14 N 0.0254(4) 0.7520(3) 0.7196(2) 0.056(2) Uani 1 1 d . . . . .
N15 N 0.1007(5) 0.6928(4) 0.7288(3) 0.090(4) Uani 1 1 d . . . . .
H15B H 0.0802 0.6788 0.7493 0.108 Uiso 1 1 calc R U . . .
H15C H 0.1355 0.6795 0.7223 0.108 Uiso 1 1 calc R U . . .
N16 N 0.0587(3) 1.0980(3) 0.5999(2) 0.0420(17) Uani 1 1 d . . . . .
N17 N 0.0877(3) 1.1770(2) 0.6260(2) 0.0397(17) Uani 1 1 d . . . . .
H17B H 0.1075 1.2070 0.6293 0.048 Uiso 1 1 calc R U . . .
N18 N -0.0218(3) 1.0794(3) 0.6498(2) 0.0391(17) Uani 1 1 d . . . . .
N19 N -0.0316(3) 1.1481(3) 0.7014(2) 0.0485(19) Uani 1 1 d . . . . .
N20 N 0.0296(4) 1.2236(3) 0.7044(2) 0.0483(19) Uani 1 1 d . . . . .
H20A H 0.0113 1.2337 0.7273 0.058 Uiso 1 1 calc R U . . .
H20B H 0.0584 1.2432 0.6943 0.058 Uiso 1 1 calc R U . . .
N21 N 0.3309(3) 0.8735(2) 0.70860(18) 0.0305(15) Uani 1 1 d . . . . .
N22 N 0.3756(3) 0.7992(3) 0.6817(2) 0.0400(17) Uani 1 1 d . . . . .
N23 N 0.4023(3) 0.8925(3) 0.7633(2) 0.0471(19) Uani 1 1 d . . . . .
N24 N 0.4840(4) 0.8310(4) 0.7643(3) 0.089(4) Uani 1 1 d . . . . .
N25 N 0.4923(6) 0.7579(5) 0.7187(4) 0.143(6) Uani 1 1 d . U . . .
H25A H 0.5255 0.7485 0.7309 0.172 Uiso 1 1 calc R U . . .
H25B H 0.4785 0.7389 0.6978 0.172 Uiso 1 1 calc R U . . .
N26 N 0.2738(3) 1.1415(2) 0.69480(18) 0.0283(14) Uani 1 1 d . . . . .
N27 N 0.2882(3) 1.2212(3) 0.6626(2) 0.0378(17) Uani 1 1 d . . . . .
N28 N 0.3469(3) 1.1508(3) 0.74970(19) 0.0360(16) Uani 1 1 d . . . . .
N29 N 0.3994(5) 1.2328(4) 0.7466(3) 0.082(3) Uani 1 1 d . . . . .
N30 N 0.3833(6) 1.2976(5) 0.6998(4) 0.134(6) Uani 1 1 d . . . . .
H30A H 0.4129 1.3150 0.7112 0.161 Uiso 1 1 calc R U . . .
H30B H 0.3642 1.3116 0.6786 0.161 Uiso 1 1 calc R U . . .
N31 N 0.4531(3) 0.8838(3) 0.5638(2) 0.0382(16) Uani 1 1 d . . . . .
N32 N 0.4487(3) 0.8044(3) 0.5978(2) 0.0469(19) Uani 1 1 d . . . . .
N33 N 0.5557(4) 0.9044(3) 0.5792(3) 0.058(2) Uani 1 1 d . . . . .
N34 N 0.6058(4) 0.8356(5) 0.6146(4) 0.107(4) Uani 1 1 d . . . . .
N35 N 0.5627(5) 0.7515(4) 0.6311(4) 0.103(4) Uani 1 1 d . . . . .
H35B H 0.5322 0.7297 0.6307 0.123 Uiso 1 1 calc R U . . .
H35C H 0.5968 0.7404 0.6409 0.123 Uiso 1 1 calc R U . . .
N36 N 0.4022(3) 1.1550(3) 0.5528(2) 0.0377(16) Uani 1 1 d . . . . .
N37 N 0.3647(3) 1.2306(3) 0.5805(2) 0.0475(19) Uani 1 1 d . . . . .
N38 N 0.5041(3) 1.1689(3) 0.5714(3) 0.061(2) Uani 1 1 d . . . . .
N39 N 0.5220(4) 1.2544(5) 0.6044(5) 0.123(5) Uani 1 1 d . . . . .
N40 N 0.4505(4) 1.3202(4) 0.6106(3) 0.081(3) Uani 1 1 d . . . . .
H40B H 0.4777 1.3428 0.6190 0.097 Uiso 1 1 calc R U . . .
H40C H 0.4135 1.3307 0.6085 0.097 Uiso 1 1 calc R U . . .
C1 C 0.0774(3) 0.9414(3) 0.5043(2) 0.0278(17) Uani 1 1 d . . . . .
C2 C 0.0823(4) 0.8911(3) 0.4856(2) 0.0339(19) Uani 1 1 d . . . . .
C3 C 0.0734(4) 0.8827(4) 0.4432(2) 0.040(2) Uani 1 1 d . . . . .
H3A H 0.0761 0.8477 0.4318 0.048 Uiso 1 1 calc R U . . .
C4 C 0.0605(4) 0.9257(4) 0.4179(3) 0.049(2) Uani 1 1 d . . . . .
H4A H 0.0541 0.9204 0.3889 0.059 Uiso 1 1 calc R U . . .
C5 C 0.0570(4) 0.9752(4) 0.4342(2) 0.042(2) Uani 1 1 d . . . . .
H5A H 0.0498 1.0047 0.4162 0.050 Uiso 1 1 calc R U . . .
C6 C 0.0637(4) 0.9845(3) 0.4777(2) 0.0354(19) Uani 1 1 d . . . . .
C7 C -0.0472(4) 1.0421(3) 0.5395(3) 0.0365(19) Uani 1 1 d . . . . .
C8 C -0.0189(4) 1.0589(3) 0.5028(3) 0.041(2) Uani 1 1 d . . . . .
C9 C -0.0516(5) 1.0821(4) 0.4710(3) 0.059(3) Uani 1 1 d . . . . .
H9A H -0.0325 1.0926 0.4459 0.071 Uiso 1 1 calc R U . . .
C10 C -0.1114(5) 1.0902(5) 0.4754(3) 0.070(3) Uani 1 1 d . . . . .
H10A H -0.1329 1.1074 0.4538 0.085 Uiso 1 1 calc R U . . .
C11 C -0.1400(5) 1.0736(4) 0.5105(3) 0.061(3) Uani 1 1 d . . . . .
H11A H -0.1815 1.0780 0.5127 0.073 Uiso 1 1 calc R U . . .
C12 C -0.1092(4) 1.0506(3) 0.5426(3) 0.045(2) Uani 1 1 d . . . . .
C13 C -0.1285(3) 0.9209(3) 0.5933(2) 0.0327(18) Uani 1 1 d . . . . .
C14 C -0.1678(4) 0.9627(3) 0.5806(3) 0.046(2) Uani 1 1 d . . . . .
C15 C -0.2228(5) 0.9503(4) 0.5632(4) 0.077(4) Uani 1 1 d . . . . .
H15A H -0.2496 0.9781 0.5561 0.092 Uiso 1 1 calc R U . . .
C16 C -0.2381(6) 0.8960(5) 0.5562(5) 0.096(5) Uani 1 1 d . . . . .
H16A H -0.2727 0.8871 0.5411 0.115 Uiso 1 1 calc R U . . .
C17 C -0.2013(5) 0.8557(5) 0.5720(4) 0.076(4) Uani 1 1 d . . . . .
H17A H -0.2134 0.8193 0.5707 0.091 Uiso 1 1 calc R U . . .
C18 C -0.1490(4) 0.8683(3) 0.5890(3) 0.044(2) Uani 1 1 d . . . . .
C19 C -0.0047(3) 0.8222(3) 0.5593(2) 0.0270(17) Uani 1 1 d . . . . .
C20 C -0.0594(4) 0.7953(3) 0.5665(3) 0.036(2) Uani 1 1 d . . . . .
C21 C -0.0764(5) 0.7539(3) 0.5411(3) 0.054(3) Uani 1 1 d . . . . .
H21A H -0.1134 0.7369 0.5456 0.065 Uiso 1 1 calc R U . . .
C22 C -0.0410(5) 0.7369(4) 0.5096(3) 0.063(3) Uani 1 1 d . . . . .
H22A H -0.0532 0.7074 0.4930 0.076 Uiso 1 1 calc R U . . .
C23 C 0.0110(5) 0.7609(3) 0.5013(3) 0.055(3) Uani 1 1 d . . . . .
H23A H 0.0346 0.7488 0.4786 0.065 Uiso 1 1 calc R U . . .
C24 C 0.0302(4) 0.8035(3) 0.5260(2) 0.036(2) Uani 1 1 d . . . . .
C25 C 0.2567(3) 0.8912(3) 0.8013(2) 0.0272(17) Uani 1 1 d . . . . .
C26 C 0.2066(4) 0.8615(3) 0.7878(2) 0.0323(18) Uani 1 1 d . . . . .
C27 C 0.1819(4) 0.8214(3) 0.8123(3) 0.039(2) Uani 1 1 d . . . . .
H27A H 0.1493 0.8014 0.8020 0.047 Uiso 1 1 calc R U . . .
C28 C 0.2040(4) 0.8104(4) 0.8516(3) 0.047(2) Uani 1 1 d . . . . .
H28A H 0.1872 0.7826 0.8680 0.056 Uiso 1 1 calc R U . . .
C29 C 0.2517(4) 0.8408(3) 0.8667(3) 0.043(2) Uani 1 1 d . . . . .
H29A H 0.2658 0.8346 0.8941 0.051 Uiso 1 1 calc R U . . .
C30 C 0.2783(4) 0.8795(3) 0.8422(2) 0.0359(19) Uani 1 1 d . . . . .
C31 C 0.3097(3) 1.0200(3) 0.8590(2) 0.0288(17) Uani 1 1 d . . . . .
C32 C 0.3133(4) 0.9740(3) 0.8842(2) 0.0335(19) Uani 1 1 d . . . . .
C33 C 0.3028(4) 0.9772(4) 0.9259(2) 0.041(2) Uani 1 1 d . . . . .
H33A H 0.3060 0.9458 0.9426 0.049 Uiso 1 1 calc R U . . .
C34 C 0.2877(4) 1.0250(3) 0.9444(2) 0.042(2) Uani 1 1 d . . . . .
H34A H 0.2815 1.0269 0.9736 0.050 Uiso 1 1 calc R U . . .
C35 C 0.2818(3) 1.0699(3) 0.9200(2) 0.0347(19) Uani 1 1 d . . . . .
H35A H 0.2695 1.1026 0.9324 0.042 Uiso 1 1 calc R U . . .
C36 C 0.2934(3) 1.0683(3) 0.8774(2) 0.0316(18) Uani 1 1 d . . . . .
C37 C 0.2098(3) 1.1131(3) 0.7899(2) 0.0270(16) Uani 1 1 d . . . . .
C38 C 0.2238(4) 1.1374(3) 0.8280(2) 0.0335(19) Uani 1 1 d . . . . .
C39 C 0.1851(4) 1.1719(3) 0.8479(2) 0.0355(19) Uani 1 1 d . . . . .
H39A H 0.1968 1.1894 0.8728 0.043 Uiso 1 1 calc R U . . .
C40 C 0.1290(4) 1.1812(3) 0.8313(2) 0.040(2) Uani 1 1 d . . . . .
H40A H 0.1022 1.2041 0.8455 0.048 Uiso 1 1 calc R U . . .
C41 C 0.1128(4) 1.1568(3) 0.7941(2) 0.0345(19) Uani 1 1 d . . . . .
H41A H 0.0751 1.1636 0.7823 0.041 Uiso 1 1 calc R U . . .
C42 C 0.1523(3) 1.1221(3) 0.7741(2) 0.0281(17) Uani 1 1 d . . . . .
C43 C 0.1517(3) 0.9831(3) 0.7354(2) 0.0236(16) Uani 1 1 d . . . . .
C44 C 0.1120(3) 1.0251(3) 0.7405(2) 0.0270(17) Uani 1 1 d . . . . .
C45 C 0.0550(3) 1.0160(3) 0.7554(2) 0.0331(18) Uani 1 1 d . . . . .
H45A H 0.0288 1.0454 0.7586 0.040 Uiso 1 1 calc R U . . .
C46 C 0.0361(4) 0.9657(3) 0.7656(3) 0.039(2) Uani 1 1 d . . . . .
H46A H -0.0026 0.9600 0.7759 0.047 Uiso 1 1 calc R U . . .
C47 C 0.0755(3) 0.9224(3) 0.7605(2) 0.0333(18) Uani 1 1 d . . . . .
H47A H 0.0632 0.8870 0.7671 0.040 Uiso 1 1 calc R U . . .
C48 C 0.1315(3) 0.9315(3) 0.7459(2) 0.0260(16) Uani 1 1 d . . . . .
C49 C 0.3860(3) 1.0061(3) 0.4509(2) 0.0330(19) Uani 1 1 d . . . . .
C50 C 0.3869(3) 0.9569(3) 0.4299(2) 0.0323(18) Uani 1 1 d . . . . .
C51 C 0.3731(4) 0.9527(4) 0.3879(3) 0.043(2) Uani 1 1 d . . . . .
H51A H 0.3746 0.9189 0.3744 0.052 Uiso 1 1 calc R U . . .
C52 C 0.3574(4) 0.9977(4) 0.3658(3) 0.048(2) Uani 1 1 d . . . . .
H52A H 0.3475 0.9949 0.3372 0.058 Uiso 1 1 calc R U . . .
C53 C 0.3561(4) 1.0466(3) 0.3852(2) 0.0375(19) Uani 1 1 d . . . . .
H53A H 0.3453 1.0776 0.3699 0.045 Uiso 1 1 calc R U . . .
C54 C 0.3702(3) 1.0511(3) 0.4263(2) 0.0320(18) Uani 1 1 d . . . . .
C55 C 0.4860(4) 1.1342(3) 0.4633(2) 0.0346(19) Uani 1 1 d . . . . .
C56 C 0.4391(4) 1.1427(3) 0.4371(3) 0.038(2) Uani 1 1 d . . . . .
C57 C 0.4455(5) 1.1716(4) 0.4006(3) 0.052(2) Uani 1 1 d . . . . .
H57A H 0.4128 1.1760 0.3824 0.062 Uiso 1 1 calc R U . . .
C58 C 0.4987(5) 1.1939(4) 0.3908(3) 0.061(3) Uani 1 1 d . . . . .
H58A H 0.5030 1.2138 0.3657 0.073 Uiso 1 1 calc R U . . .
C59 C 0.5466(5) 1.1875(4) 0.4173(3) 0.053(2) Uani 1 1 d . . . . .
H59A H 0.5834 1.2034 0.4105 0.063 Uiso 1 1 calc R U . . .
C60 C 0.5409(4) 1.1580(3) 0.4536(3) 0.042(2) Uani 1 1 d . . . . .
C61 C 0.6235(3) 1.0456(3) 0.4860(3) 0.038(2) Uani 1 1 d . . . . .
C62 C 0.6404(4) 1.0949(4) 0.4697(3) 0.048(2) Uani 1 1 d . . . . .
C63 C 0.6862(4) 1.1001(4) 0.4425(3) 0.064(3) Uani 1 1 d . . . . .
H63A H 0.6971 1.1347 0.4328 0.077 Uiso 1 1 calc R U . . .
C64 C 0.7166(5) 1.0561(4) 0.4289(4) 0.075(4) Uani 1 1 d . . . . .
H64A H 0.7477 1.0600 0.4094 0.090 Uiso 1 1 calc R U . . .
C65 C 0.7017(5) 1.0056(4) 0.4439(3) 0.062(3) Uani 1 1 d . . . . .
H65A H 0.7231 0.9751 0.4349 0.075 Uiso 1 1 calc R U . . .
C66 C 0.6556(4) 0.9997(4) 0.4720(3) 0.047(2) Uani 1 1 d . . . . .
C67 C 0.5247(4) 0.9160(3) 0.4719(3) 0.0362(19) Uani 1 1 d . . . . .
C68 C 0.5844(4) 0.9078(4) 0.4623(3) 0.046(2) Uani 1 1 d . . . . .
C69 C 0.6022(5) 0.8747(4) 0.4309(3) 0.060(3) Uani 1 1 d . . . . .
H69A H 0.6430 0.8696 0.4255 0.072 Uiso 1 1 calc R U . . .
C70 C 0.5592(5) 0.8476(4) 0.4061(4) 0.067(3) Uani 1 1 d . . . . .
H70A H 0.5711 0.8238 0.3846 0.080 Uiso 1 1 calc R U . . .
C71 C 0.4999(5) 0.8564(4) 0.4138(3) 0.057(3) Uani 1 1 d . . . . .
H71A H 0.4709 0.8397 0.3970 0.068 Uiso 1 1 calc R U . . .
C72 C 0.4831(4) 0.8897(3) 0.4461(3) 0.039(2) Uani 1 1 d . . . . .
C73 C 0.1931(4) 0.9155(3) 0.6400(2) 0.0358(19) Uani 1 1 d . . . . .
H73A H 0.1632 0.9138 0.6607 0.043 Uiso 1 1 calc R U . . .
C74 C 0.2758(4) 0.9267(3) 0.6115(3) 0.040(2) Uani 1 1 d . . . . .
C75 C 0.2327(4) 0.9138(3) 0.5796(3) 0.0366(19) Uani 1 1 d . . . . .
C76 C 0.2971(4) 0.9231(4) 0.5299(3) 0.054(3) Uani 1 1 d . . . . .
H76A H 0.3073 0.9213 0.5013 0.065 Uiso 1 1 calc R U . . .
C77 C 0.3320(4) 0.9385(3) 0.5991(3) 0.043(2) Uani 1 1 d . . . . .
C78 C 0.1682(4) 1.0379(3) 0.6323(2) 0.037(2) Uani 1 1 d . . . . .
H78A H 0.1387 1.0310 0.6526 0.044 Uiso 1 1 calc R U . . .
C79 C 0.2080(3) 1.0455(3) 0.5723(2) 0.0273(17) Uani 1 1 d . . . . .
C80 C 0.2490(4) 1.0580(3) 0.6046(2) 0.0333(19) Uani 1 1 d . . . . .
C81 C 0.3065(4) 1.0679(3) 0.5926(3) 0.0352(19) Uani 1 1 d . . . . .
C82 C 0.2732(4) 1.0581(3) 0.5232(3) 0.044(2) Uani 1 1 d . . . . .
H82A H 0.2835 1.0599 0.4946 0.053 Uiso 1 1 calc R U . . .
C83 C 0.1587(4) 0.7872(4) 0.6250(3) 0.045(2) Uani 1 1 d . . . . .
H83A H 0.1907 0.7910 0.6061 0.053 Uiso 1 1 calc R U . . .
C84 C 0.0764(4) 0.8012(3) 0.6548(2) 0.0328(18) Uani 1 1 d . . . . .
C85 C 0.1069(4) 0.7582(3) 0.6735(3) 0.047(2) Uani 1 1 d . . . . .
C86 C 0.0796(5) 0.7335(4) 0.7078(3) 0.059(3) Uani 1 1 d . . . . .
C87 C 0.0024(4) 0.7936(4) 0.6992(3) 0.050(2) Uani 1 1 d . . . . .
H87A H -0.0346 0.8058 0.7093 0.061 Uiso 1 1 calc R U . . .
C88 C 0.0964(4) 1.1391(3) 0.5968(3) 0.042(2) Uani 1 1 d . . . . .
H88A H 0.1262 1.1413 0.5761 0.051 Uiso 1 1 calc R U . . .
C89 C 0.0243(4) 1.1097(3) 0.6332(3) 0.0360(19) Uani 1 1 d . . . . .
C90 C 0.0414(4) 1.1590(3) 0.6494(2) 0.037(2) Uani 1 1 d . . . . .
C91 C 0.0134(4) 1.1778(4) 0.6849(3) 0.048(2) Uani 1 1 d . . . . .
C92 C -0.0469(4) 1.1022(3) 0.6823(3) 0.046(2) Uani 1 1 d . . . . .
H92A H -0.0799 1.0839 0.6937 0.055 Uiso 1 1 calc R U . . .
C93 C 0.3309(4) 0.8333(3) 0.6799(2) 0.0335(19) Uani 1 1 d . . . . .
H93A H 0.3004 0.8298 0.6598 0.040 Uiso 1 1 calc R U . . .
C94 C 0.3811(4) 0.8634(3) 0.7302(2) 0.0359(19) Uani 1 1 d . . . . .
C95 C 0.4081(4) 0.8191(4) 0.7148(3) 0.046(2) Uani 1 1 d . . . . .
C96 C 0.4621(5) 0.8025(5) 0.7323(4) 0.076(4) Uani 1 1 d . . . . .
C97 C 0.4546(5) 0.8744(4) 0.7771(3) 0.064(3) Uani 1 1 d . . . . .
H97A H 0.4728 0.8949 0.7985 0.077 Uiso 1 1 calc R U . . .
C98 C 0.2588(3) 1.1750(3) 0.6644(2) 0.0282(17) Uani 1 1 d . . . . .
H98A H 0.2286 1.1664 0.6450 0.034 Uiso 1 1 calc R U . . .
C99 C 0.3167(3) 1.1680(3) 0.7159(2) 0.0317(18) Uani 1 1 d . . . . .
C100 C 0.3251(4) 1.2170(3) 0.6974(3) 0.040(2) Uani 1 1 d . . . . .
C101 C 0.3676(5) 1.2501(4) 0.7146(3) 0.072(4) Uani 1 1 d . . . . .
C102 C 0.3852(5) 1.1853(4) 0.7629(3) 0.067(3) Uani 1 1 d . . . . .
H10B H 0.4060 1.1755 0.7874 0.080 Uiso 1 1 calc R U . . .
C103 C 0.4214(4) 0.8430(3) 0.5756(3) 0.042(2) Uani 1 1 d . . . . .
H10C H 0.3807 0.8404 0.5688 0.050 Uiso 1 1 calc R U . . .
C104 C 0.5077(4) 0.8730(4) 0.5807(3) 0.048(2) Uani 1 1 d . . . . .
C105 C 0.5057(4) 0.8230(4) 0.6004(3) 0.051(2) Uani 1 1 d . . . . .
C106 C 0.5572(5) 0.8026(5) 0.6163(4) 0.078(4) Uani 1 1 d . . . . .
C107 C 0.6017(5) 0.8842(5) 0.5979(4) 0.082(4) Uani 1 1 d . . . . .
H10D H 0.6356 0.9064 0.5996 0.099 Uiso 1 1 calc R U . . .
C108 C 0.3545(4) 1.1849(3) 0.5600(3) 0.039(2) Uani 1 1 d . . . . .
H10E H 0.3161 1.1745 0.5512 0.047 Uiso 1 1 calc R U . . .
C109 C 0.4467(4) 1.1828(4) 0.5694(3) 0.044(2) Uani 1 1 d . . . . .
C110 C 0.4247(4) 1.2314(4) 0.5858(3) 0.054(2) Uani 1 1 d . . . . .
C111 C 0.4653(5) 1.2693(5) 0.6008(4) 0.084(4) Uani 1 1 d . . . . .
C112 C 0.5381(5) 1.2050(7) 0.5896(5) 0.107(5) Uani 1 1 d . . . . .
H11B H 0.5785 1.1956 0.5927 0.128 Uiso 1 1 calc R U . . .
C113 C -0.0856(4) 0.9436(4) 0.7036(3) 0.046(2) Uani 1 1 d . . . . .
H113 H -0.1026 0.9445 0.7306 0.055 Uiso 1 1 calc R U . . .
C114 C 0.4545(4) 1.0395(4) 0.8016(3) 0.052(2) Uani 1 1 d . . . . .
H114 H 0.4948 1.0478 0.8065 0.063 Uiso 1 1 calc R U . . .
C115 C 0.6281(5) 1.0522(5) 0.6030(3) 0.066(3) Uani 1 1 d . . . . .
H11C H 0.6572 1.0575 0.6239 0.079 Uiso 1 1 calc R U . . .

loop_
_atom_site_aniso_label
_atom_site_aniso_U_11
_atom_site_aniso_U_22
_atom_site_aniso_U_33
_atom_site_aniso_U_23
_atom_site_aniso_U_13
_atom_site_aniso_U_12
Co1 0.0237(5) 0.0328(5) 0.0225(5) 0.0036(4) -0.0006(4) 0.0005(5)
Co2 0.0285(6) 0.0286(5) 0.0274(5) 0.0016(4) -0.0052(4) -0.0055(4)
Co3 0.0307(6) 0.0280(5) 0.0337(6) -0.0043(5) -0.0018(5) 0.0028(4)
Co4 0.0258(5) 0.0284(5) 0.0244(5) 0.0035(4) 0.0016(4) -0.0006(4)
Co5 0.0232(5) 0.0306(5) 0.0195(5) 0.0003(4) -0.0007(4) 0.0045(4)
Co6 0.0280(6) 0.0433(6) 0.0276(5) -0.0049(5) -0.0049(5) 0.0072(5)
Co7 0.0263(6) 0.0401(6) 0.0231(5) 0.0016(5) -0.0048(4) -0.0017(5)
Co8 0.0236(5) 0.0267(5) 0.0183(5) -0.0006(4) -0.0011(4) -0.0025(4)
Co9 0.0340(6) 0.0398(6) 0.0316(6) 0.0079(5) 0.0105(5) 0.0101(5)
Co10 0.0328(6) 0.0332(6) 0.0299(5) -0.0022(5) 0.0073(5) -0.0007(5)
Co11 0.0359(7) 0.0562(7) 0.0452(7) -0.0068(6) -0.0012(5) 0.0071(6)
Co12 0.0372(7) 0.0531(7) 0.0432(7) 0.0064(6) 0.0038(5) 0.0040(6)
Co13 0.0403(7) 0.0259(5) 0.0389(6) 0.0029(5) -0.0021(5) -0.0001(5)
Co14 0.0483(7) 0.0331(6) 0.0392(6) -0.0015(5) 0.0004(6) 0.0140(5)
S1 0.0437(13) 0.0375(11) 0.0283(10) -0.0012(9) 0.0054(9) 0.0087(10)
S2 0.0445(13) 0.0356(11) 0.0317(10) 0.0108(9) -0.0054(9) -0.0090(9)
S3 0.0347(12) 0.0439(12) 0.0568(14) -0.0002(11) -0.0043(11) 0.0114(10)
S4 0.0351(12) 0.0328(11) 0.0469(12) 0.0061(10) -0.0003(10) -0.0098(9)
S5 0.0327(11) 0.0295(10) 0.0262(9) -0.0003(8) 0.0010(8) 0.0006(8)
S6 0.0464(13) 0.0442(12) 0.0275(10) 0.0005(9) -0.0100(9) 0.0111(10)
S7 0.0381(12) 0.0365(11) 0.0262(10) -0.0020(9) -0.0075(9) -0.0031(9)
S8 0.0270(10) 0.0267(9) 0.0235(9) -0.0007(8) -0.0042(8) 0.0012(8)
S9 0.0369(12) 0.0311(10) 0.0452(12) 0.0010(9) 0.0102(10) 0.0007(9)
S10 0.0321(12) 0.0509(13) 0.0583(14) 0.0107(12) 0.0080(10) 0.0115(10)
S11 0.0337(12) 0.0447(13) 0.0661(15) -0.0016(12) 0.0031(11) -0.0026(10)
S12 0.0310(11) 0.0317(10) 0.0358(11) 0.0021(9) 0.0068(9) 0.0002(9)
Cl1 0.0262(10) 0.0288(9) 0.0255(9) -0.0011(8) -0.0034(7) 0.0003(8)
Cl2 0.0247(10) 0.0413(11) 0.0268(9) -0.0030(8) -0.0007(8) 0.0001(8)
Cl3 0.0398(12) 0.0522(13) 0.0342(11) 0.0014(10) 0.0037(9) 0.0049(10)
Cl4 0.0605(15) 0.0255(10) 0.0612(14) 0.0036(10) -0.0035(12) -0.0027(10)
Cl5 0.0491(14) 0.0511(13) 0.0489(13) 0.0026(11) -0.0127(11) 0.0026(11)
Cl6 0.082(2) 0.0391(13) 0.0821(19) -0.0005(13) -0.0087(15) 0.0234(13)
Cl7 0.0619(17) 0.0628(15) 0.0717(17) -0.0149(14) -0.0164(14) 0.0080(13)
O1 0.028(3) 0.031(3) 0.024(3) 0.007(2) -0.002(2) 0.002(2)
O2 0.024(3) 0.032(3) 0.031(3) 0.003(2) -0.013(2) 0.000(2)
O3 0.022(3) 0.028(3) 0.036(3) -0.003(2) -0.007(2) 0.000(2)
O4 0.021(3) 0.022(3) 0.031(3) -0.005(2) 0.001(2) -0.003(2)
O5 0.030(3) 0.035(3) 0.027(3) -0.002(2) -0.002(2) 0.012(2)
O6 0.043(3) 0.040(3) 0.016(2) -0.003(2) -0.001(2) 0.010(3)
O7 0.023(3) 0.041(3) 0.019(2) -0.007(2) 0.001(2) -0.002(2)
O8 0.016(2) 0.027(3) 0.031(3) 0.000(2) 0.005(2) -0.002(2)
O9 0.033(3) 0.031(3) 0.020(3) 0.003(2) 0.003(2) -0.001(2)
O10 0.037(3) 0.046(3) 0.036(3) 0.001(3) 0.002(3) 0.001(3)
O11 0.042(4) 0.052(4) 0.055(4) 0.000(3) 0.020(3) 0.011(3)
O12 0.040(3) 0.045(3) 0.028(3) -0.004(3) 0.010(2) 0.009(3)
O13 0.040(3) 0.042(3) 0.032(3) -0.002(3) 0.010(3) 0.000(3)
O14 0.052(4) 0.044(4) 0.041(3) -0.008(3) 0.016(3) 0.005(3)
O15 0.029(3) 0.060(4) 0.054(4) -0.006(3) -0.013(3) -0.002(3)
O16 0.031(4) 0.057(4) 0.073(4) -0.010(4) -0.010(3) 0.008(3)
O17 0.069(5) 0.100(6) 0.077(5) -0.016(5) -0.040(4) 0.005(5)
O18 0.061(5) 0.085(6) 0.075(5) 0.006(5) -0.020(4) 0.002(4)
N1 0.034(4) 0.043(4) 0.026(3) -0.002(3) -0.004(3) 0.000(3)
N2 0.040(4) 0.034(4) 0.017(3) -0.002(3) -0.005(3) 0.011(3)
N3 0.035(4) 0.055(5) 0.051(5) 0.019(4) 0.015(4) 0.011(4)
N4 0.036(4) 0.047(4) 0.046(4) 0.012(4) 0.016(4) 0.004(3)
N5 0.036(4) 0.046(4) 0.036(4) -0.004(3) -0.015(3) -0.005(3)
N6 0.042(4) 0.031(3) 0.022(3) 0.001(3) -0.007(3) -0.009(3)
N7 0.043(4) 0.028(3) 0.020(3) 0.002(3) 0.002(3) -0.004(3)
N8 0.043(4) 0.041(4) 0.033(4) -0.004(3) 0.010(3) -0.007(3)
N9 0.040(4) 0.035(4) 0.043(4) -0.008(3) 0.015(3) -0.007(3)
N10 0.026(4) 0.056(4) 0.037(4) -0.010(3) -0.018(3) 0.000(3)
N11 0.041(4) 0.034(4) 0.033(4) 0.008(3) 0.004(3) 0.007(3)
N12 0.048(5) 0.041(4) 0.053(5) 0.015(4) 0.007(4) 0.018(4)
N13 0.033(4) 0.039(4) 0.030(3) 0.013(3) 0.001(3) 0.000(3)
N14 0.059(5) 0.057(5) 0.053(5) 0.032(4) 0.011(4) 0.015(4)
N15 0.091(8) 0.085(7) 0.092(7) 0.057(6) 0.028(6) 0.051(6)
N16 0.045(4) 0.033(4) 0.048(4) -0.005(3) 0.002(4) 0.005(3)
N17 0.040(4) 0.023(3) 0.056(4) 0.003(3) 0.000(3) -0.007(3)
N18 0.042(4) 0.035(4) 0.041(4) -0.009(3) -0.001(3) 0.011(3)
N19 0.045(5) 0.050(5) 0.050(4) -0.013(4) 0.005(4) 0.005(4)
N20 0.065(5) 0.035(4) 0.045(4) -0.020(4) 0.000(4) -0.008(4)
N21 0.030(4) 0.038(4) 0.024(3) -0.004(3) 0.001(3) 0.007(3)
N22 0.035(4) 0.040(4) 0.045(4) -0.006(3) 0.001(3) 0.015(3)
N23 0.040(4) 0.060(5) 0.041(4) -0.008(4) -0.009(3) 0.015(4)
N24 0.061(6) 0.095(7) 0.111(8) -0.054(7) -0.052(6) 0.055(6)
N25 0.134(10) 0.143(10) 0.152(11) -0.080(9) -0.092(9) 0.111(9)
N26 0.033(4) 0.028(3) 0.025(3) 0.006(3) -0.006(3) -0.002(3)
N27 0.049(4) 0.033(4) 0.032(4) 0.003(3) -0.016(3) -0.008(3)
N28 0.030(4) 0.050(4) 0.028(3) 0.005(3) -0.012(3) -0.016(3)
N29 0.100(8) 0.083(6) 0.064(6) 0.035(5) -0.056(6) -0.059(6)
N30 0.187(14) 0.103(8) 0.113(9) 0.057(7) -0.082(9) -0.107(9)
N31 0.040(4) 0.038(4) 0.036(4) 0.008(3) 0.008(3) 0.011(3)
N32 0.051(5) 0.047(4) 0.043(4) 0.009(4) 0.005(4) 0.017(4)
N33 0.039(5) 0.068(5) 0.065(5) 0.022(5) -0.001(4) 0.008(4)
N34 0.045(6) 0.105(8) 0.171(12) 0.067(9) -0.015(7) 0.011(6)
N35 0.058(7) 0.105(8) 0.144(10) 0.064(8) -0.002(7) 0.030(6)
N36 0.041(4) 0.040(4) 0.032(4) -0.003(3) 0.002(3) -0.001(3)
N37 0.047(5) 0.033(4) 0.062(5) -0.007(4) 0.001(4) 0.007(3)
N38 0.029(4) 0.078(6) 0.076(6) -0.039(5) 0.001(4) 0.005(4)
N39 0.043(6) 0.141(10) 0.184(13) -0.111(10) -0.017(7) 0.009(7)
N40 0.068(7) 0.071(6) 0.104(8) -0.008(6) -0.006(6) -0.020(5)
C1 0.016(4) 0.046(5) 0.022(4) 0.007(4) 0.002(3) -0.010(3)
C2 0.037(5) 0.044(5) 0.020(4) 0.003(4) 0.004(3) -0.001(4)
C3 0.043(5) 0.042(5) 0.035(4) 0.000(4) 0.002(4) 0.004(4)
C4 0.055(6) 0.062(6) 0.029(4) -0.008(5) 0.005(4) -0.014(5)
C5 0.044(5) 0.056(6) 0.025(4) 0.021(4) -0.006(4) -0.005(4)
C6 0.038(5) 0.042(5) 0.027(4) 0.010(4) -0.003(4) -0.011(4)
C7 0.044(5) 0.021(4) 0.045(5) 0.002(4) -0.013(4) 0.008(4)
C8 0.057(6) 0.030(4) 0.035(5) 0.008(4) -0.015(4) -0.003(4)
C9 0.072(8) 0.058(6) 0.047(6) 0.023(5) -0.011(5) 0.010(5)
C10 0.074(8) 0.079(8) 0.059(7) 0.016(6) -0.021(6) 0.028(6)
C11 0.046(6) 0.072(7) 0.064(7) 0.005(6) -0.015(5) 0.023(5)
C12 0.053(6) 0.028(4) 0.054(5) 0.001(4) -0.009(5) 0.006(4)
C13 0.019(4) 0.041(5) 0.038(4) -0.001(4) 0.001(3) -0.005(4)
C14 0.028(5) 0.044(5) 0.066(6) 0.005(5) -0.016(4) 0.001(4)
C15 0.043(6) 0.062(7) 0.126(11) 0.001(7) -0.034(7) 0.016(5)
C16 0.062(8) 0.062(7) 0.163(14) -0.006(8) -0.047(9) -0.012(6)
C17 0.039(6) 0.058(6) 0.131(11) -0.010(7) -0.027(7) -0.009(5)
C18 0.024(5) 0.040(5) 0.068(6) 0.003(5) -0.002(4) 0.000(4)
C19 0.030(4) 0.021(4) 0.030(4) 0.008(3) -0.006(3) -0.005(3)
C20 0.045(5) 0.021(4) 0.042(5) 0.006(4) -0.004(4) -0.007(4)
C21 0.077(7) 0.037(5) 0.049(5) 0.009(5) -0.009(5) -0.034(5)
C22 0.097(9) 0.049(6) 0.044(6) -0.015(5) 0.013(6) -0.027(6)
C23 0.090(8) 0.032(5) 0.041(5) -0.004(4) 0.007(5) -0.005(5)
C24 0.060(6) 0.029(4) 0.021(4) 0.005(3) -0.008(4) 0.002(4)
C25 0.034(4) 0.026(4) 0.022(4) 0.004(3) -0.003(3) 0.017(3)
C26 0.039(5) 0.030(4) 0.028(4) 0.010(4) 0.002(4) 0.011(4)
C27 0.043(5) 0.036(5) 0.038(5) 0.009(4) 0.004(4) 0.002(4)
C28 0.063(6) 0.044(5) 0.034(5) 0.010(4) 0.010(4) 0.009(5)
C29 0.059(6) 0.042(5) 0.027(4) 0.010(4) -0.012(4) 0.006(4)
C30 0.047(5) 0.034(4) 0.026(4) -0.003(4) -0.005(4) 0.007(4)
C31 0.026(4) 0.041(4) 0.019(4) -0.005(4) -0.006(3) 0.000(3)
C32 0.039(5) 0.040(5) 0.021(4) -0.001(4) -0.009(3) 0.007(4)
C33 0.046(5) 0.051(5) 0.026(4) 0.005(4) -0.008(4) -0.001(4)
C34 0.058(6) 0.048(5) 0.020(4) -0.003(4) -0.006(4) 0.011(4)
C35 0.030(5) 0.049(5) 0.025(4) -0.005(4) 0.001(3) -0.001(4)
C36 0.027(4) 0.037(4) 0.031(4) -0.001(4) -0.013(3) 0.000(4)
C37 0.030(4) 0.026(4) 0.025(4) -0.006(3) -0.004(3) -0.002(3)
C38 0.040(5) 0.036(4) 0.025(4) 0.007(4) -0.001(4) -0.004(4)
C39 0.044(5) 0.032(4) 0.030(4) -0.005(4) -0.001(4) -0.002(4)
C40 0.057(6) 0.032(4) 0.032(4) -0.008(4) 0.003(4) 0.003(4)
C41 0.040(5) 0.026(4) 0.038(4) -0.005(4) 0.000(4) 0.004(4)
C42 0.030(4) 0.027(4) 0.027(4) 0.001(3) -0.003(3) -0.003(3)
C43 0.022(4) 0.032(4) 0.017(3) 0.004(3) -0.006(3) -0.002(3)
C44 0.021(4) 0.030(4) 0.029(4) 0.000(3) -0.001(3) -0.004(3)
C45 0.032(5) 0.036(4) 0.031(4) -0.005(4) 0.003(4) 0.002(4)
C46 0.027(5) 0.043(5) 0.047(5) 0.004(4) 0.011(4) -0.004(4)
C47 0.025(4) 0.035(4) 0.040(4) 0.001(4) 0.000(4) -0.008(4)
C48 0.019(4) 0.032(4) 0.027(4) -0.001(3) -0.001(3) 0.005(3)
C49 0.012(4) 0.047(5) 0.040(5) 0.002(4) 0.009(3) -0.007(3)
C50 0.026(4) 0.033(4) 0.038(4) 0.001(4) 0.007(3) 0.005(3)
C51 0.048(6) 0.049(5) 0.033(4) -0.004(4) 0.011(4) -0.006(4)
C52 0.056(6) 0.052(6) 0.036(5) -0.004(5) 0.000(4) -0.004(5)
C53 0.031(5) 0.046(5) 0.036(5) 0.004(4) 0.003(4) -0.001(4)
C54 0.028(4) 0.030(4) 0.038(4) 0.007(4) 0.005(4) -0.003(3)
C55 0.043(5) 0.028(4) 0.033(4) 0.005(4) 0.016(4) 0.010(4)
C56 0.032(5) 0.037(5) 0.046(5) 0.004(4) 0.005(4) -0.006(4)
C57 0.059(6) 0.043(5) 0.053(6) 0.018(5) 0.008(5) -0.008(5)
C58 0.064(7) 0.058(6) 0.062(7) 0.023(5) 0.012(6) -0.008(5)
C59 0.055(6) 0.050(6) 0.052(6) 0.009(5) 0.014(5) -0.010(5)
C60 0.040(5) 0.034(5) 0.051(5) 0.004(4) 0.006(4) -0.001(4)
C61 0.018(4) 0.046(5) 0.052(5) 0.005(4) 0.006(4) -0.001(4)
C62 0.037(5) 0.058(6) 0.049(5) 0.004(5) 0.005(4) 0.000(4)
C63 0.047(6) 0.064(7) 0.082(7) 0.017(6) 0.025(6) 0.000(5)
C64 0.072(8) 0.061(7) 0.093(8) 0.012(6) 0.053(7) 0.014(6)
C65 0.055(7) 0.058(6) 0.074(7) 0.006(6) 0.028(6) 0.016(5)
C66 0.031(5) 0.054(5) 0.058(6) 0.011(5) 0.015(4) 0.002(4)
C67 0.041(5) 0.026(4) 0.041(5) 0.009(4) 0.009(4) 0.004(4)
C68 0.046(6) 0.051(5) 0.042(5) 0.007(4) 0.008(4) 0.015(4)
C69 0.051(6) 0.054(6) 0.075(7) -0.001(6) 0.022(6) 0.016(5)
C70 0.057(7) 0.057(6) 0.086(8) -0.019(6) 0.033(6) 0.009(5)
C71 0.051(6) 0.046(5) 0.074(7) -0.014(5) 0.012(5) -0.004(5)
C72 0.044(5) 0.028(4) 0.045(5) 0.005(4) 0.019(4) 0.008(4)
C73 0.040(5) 0.044(5) 0.023(4) -0.008(4) -0.013(4) 0.011(4)
C74 0.049(6) 0.036(5) 0.035(4) 0.004(4) 0.006(4) 0.011(4)
C75 0.034(5) 0.027(4) 0.048(5) 0.009(4) -0.009(4) -0.001(4)
C76 0.054(6) 0.059(6) 0.050(6) 0.023(5) 0.024(5) 0.009(5)
C77 0.041(5) 0.031(4) 0.058(6) 0.004(4) -0.004(4) 0.004(4)
C78 0.052(6) 0.031(4) 0.026(4) 0.004(4) -0.010(4) -0.006(4)
C79 0.024(4) 0.015(3) 0.042(5) -0.005(3) -0.001(4) -0.003(3)
C80 0.042(5) 0.021(4) 0.037(4) 0.002(3) 0.007(4) 0.004(3)
C81 0.033(5) 0.026(4) 0.046(5) -0.003(4) -0.004(4) -0.002(3)
C82 0.040(5) 0.040(5) 0.051(5) -0.010(4) 0.013(5) -0.002(4)
C83 0.035(5) 0.053(5) 0.046(5) 0.009(5) 0.005(4) 0.012(4)
C84 0.038(5) 0.032(4) 0.029(4) 0.006(4) -0.003(4) -0.002(4)
C85 0.045(6) 0.039(5) 0.057(6) 0.009(4) 0.007(5) 0.012(4)
C86 0.055(6) 0.055(6) 0.067(6) 0.030(5) 0.010(5) 0.015(5)
C87 0.034(5) 0.059(6) 0.058(6) 0.028(5) 0.007(4) 0.000(4)
C88 0.047(5) 0.022(4) 0.058(6) -0.008(4) -0.003(4) -0.007(4)
C89 0.036(5) 0.025(4) 0.048(5) 0.004(4) -0.008(4) 0.003(4)
C90 0.049(5) 0.031(4) 0.032(4) -0.005(4) -0.007(4) 0.005(4)
C91 0.060(7) 0.045(5) 0.038(5) 0.004(4) -0.007(5) 0.011(5)
C92 0.039(5) 0.042(5) 0.056(6) -0.011(5) -0.003(4) -0.001(4)
C93 0.036(5) 0.034(4) 0.031(4) 0.008(4) -0.001(4) 0.011(4)
C94 0.037(5) 0.038(5) 0.033(4) -0.002(4) -0.005(4) 0.007(4)
C95 0.032(5) 0.062(6) 0.046(5) -0.008(5) -0.013(4) 0.024(4)
C96 0.072(8) 0.074(7) 0.083(8) -0.027(7) -0.033(6) 0.036(6)
C97 0.059(7) 0.070(7) 0.063(6) -0.015(6) -0.034(5) 0.027(6)
C98 0.031(4) 0.028(4) 0.026(4) -0.002(3) -0.005(3) -0.001(3)
C99 0.030(4) 0.040(5) 0.025(4) 0.003(4) -0.002(3) -0.010(4)
C100 0.048(5) 0.036(5) 0.037(5) 0.009(4) -0.021(4) -0.012(4)
C101 0.095(9) 0.063(6) 0.059(6) 0.015(6) -0.037(6) -0.052(6)
C102 0.068(7) 0.084(8) 0.049(6) 0.027(6) -0.031(5) -0.050(6)
C103 0.047(5) 0.039(5) 0.038(5) -0.003(4) 0.004(4) 0.014(4)
C104 0.052(6) 0.053(6) 0.040(5) 0.010(5) 0.012(4) 0.008(5)
C105 0.038(6) 0.061(6) 0.052(6) 0.021(5) 0.008(4) 0.012(5)
C106 0.045(7) 0.080(8) 0.108(9) 0.043(7) -0.006(6) 0.018(6)
C107 0.043(6) 0.086(8) 0.118(10) 0.062(8) -0.002(6) 0.012(6)
C108 0.038(5) 0.033(5) 0.045(5) -0.004(4) 0.000(4) 0.003(4)
C109 0.040(5) 0.050(5) 0.042(5) -0.016(4) 0.000(4) 0.002(4)
C110 0.040(6) 0.052(6) 0.070(6) -0.015(5) -0.004(5) 0.006(5)
C111 0.057(8) 0.083(9) 0.112(10) -0.063(8) 0.001(7) -0.012(6)
C112 0.039(7) 0.160(14) 0.122(11) -0.080(11) -0.006(7) -0.003(8)
C113 0.035(5) 0.078(7) 0.024(4) -0.004(5) 0.014(4) -0.011(5)
C114 0.030(5) 0.069(7) 0.059(6) -0.004(5) -0.011(4) -0.002(5)
C115 0.067(8) 0.066(7) 0.064(7) 0.007(6) -0.028(6) 0.001(6)

loop_
_atom_type_symbol
_atom_type_description
_atom_type_scat_dispersion_real
_atom_type_scat_dispersion_imag
_atom_type_scat_source
C C 0.0033 0.0016 'International Tables Vol C Tables 4.2.6.8 and 6.1.1.4'
H H 0.0000 0.0000 'International Tables Vol C Tables 4.2.6.8 and 6.1.1.4'
N N 0.0061 0.0033 'International Tables Vol C Tables 4.2.6.8 and 6.1.1.4'
O O 0.0106 0.0060 'International Tables Vol C Tables 4.2.6.8 and 6.1.1.4'
S S 0.1246 0.1234 'International Tables Vol C Tables 4.2.6.8 and 6.1.1.4'
Co Co 0.3494 0.9721 'International Tables Vol C Tables 4.2.6.8 and 6.1.1.4'
Cl Cl 0.1484 0.1585 'International Tables Vol C Tables 4.2.6.8 and 6.1.1.4'

loop_
_geom_angle_atom_site_label_1
_geom_angle_atom_site_label_2
_geom_angle_atom_site_label_3
_geom_angle
_geom_angle_site_symmetry_1
_geom_angle_site_symmetry_3
_geom_angle_publ_flag
O4 Co1 O1 95.0(2) . . ?
O4 Co1 N1 165.5(2) . . ?
O1 Co1 N1 95.0(2) . . ?
O4 Co1 N11 85.0(2) . . ?
O1 Co1 N11 179.5(2) . . ?
N1 Co1 N11 85.2(3) . . ?
O4 Co1 S1 82.43(15) . . ?
O1 Co1 S1 83.05(15) . . ?
N1 Co1 S1 109.26(19) . . ?
N11 Co1 S1 96.49(19) . . ?
O1 Co2 O2 97.7(2) . . ?
O1 Co2 N6 97.1(2) . . ?
O2 Co2 N6 161.0(2) . . ?
O1 Co2 N16 178.7(3) . . ?
O2 Co2 N16 83.3(2) . . ?
N6 Co2 N16 82.1(3) . . ?
O1 Co2 S2 82.99(14) . . ?
O2 Co2 S2 82.71(15) . . ?
N6 Co2 S2 110.94(18) . . ?
N16 Co2 S2 96.29(19) . . ?
O1 Co2 Cl1 81.84(14) . . ?
O2 Co2 Cl1 79.85(15) . . ?
N6 Co2 Cl1 90.53(17) . . ?
N16 Co2 Cl1 99.21(19) . . ?
S2 Co2 Cl1 155.06(7) . . ?
O3 Co3 O2 90.4(2) . . ?
O3 Co3 O14 87.7(2) . . ?
O2 Co3 O14 177.2(2) . . ?
O3 Co3 N18 175.9(2) . . ?
O2 Co3 N18 92.1(2) . . ?
O14 Co3 N18 89.6(3) . . ?
O3 Co3 S3 80.56(15) . . ?
O2 Co3 S3 81.78(15) . . ?
O14 Co3 S3 99.98(19) . . ?
N18 Co3 S3 103.01(19) . . ?
O3 Co3 Cl1 83.16(14) . . ?
O2 Co3 Cl1 82.76(15) . . ?
O14 Co3 Cl1 94.92(18) . . ?
N18 Co3 Cl1 93.93(19) . . ?
S3 Co3 Cl1 157.40(8) . . ?
O3 Co4 O4 89.3(2) . . ?
O3 Co4 O13 88.5(2) . . ?
O4 Co4 O13 177.6(2) . . ?
O3 Co4 N13 177.5(2) . . ?
O4 Co4 N13 90.7(2) . . ?
O13 Co4 N13 91.6(2) . . ?
O3 Co4 S4 81.65(15) . . ?
O4 Co4 S4 82.04(15) . . ?
O13 Co4 S4 98.59(17) . . ?
N13 Co4 S4 95.85(19) . . ?
O3 Co4 Cl1 83.89(15) . . ?
O4 Co4 Cl1 83.12(14) . . ?
O13 Co4 Cl1 95.67(17) . . ?
N13 Co4 Cl1 98.60(19) . . ?
S4 Co4 Cl1 159.36(7) . . ?
O8 Co5 O5 94.34(19) . . ?
O8 Co5 N21 176.5(2) . . ?
O5 Co5 N21 85.7(2) . . ?
O8 Co5 N2 90.9(2) . . ?
O5 Co5 N2 173.4(2) . . ?
N21 Co5 N2 89.4(2) . . ?
O8 Co5 S5 82.08(14) . . ?
O5 Co5 S5 79.87(16) . . ?
N21 Co5 S5 101.37(19) . . ?
N2 Co5 S5 96.78(19) . . ?
O8 Co5 Cl2 81.23(14) . . ?
O5 Co5 Cl2 83.58(16) . . ?
N21 Co5 Cl2 95.29(18) . . ?
N2 Co5 Cl2 101.34(19) . . ?
S5 Co5 Cl2 155.46(7) . . ?
O6 Co6 O5 88.9(2) . . ?
O6 Co6 N23 178.6(3) . . ?
O5 Co6 N23 91.0(3) . . ?
O6 Co6 O16 90.0(2) . . ?
O5 Co6 O16 175.4(2) . . ?
N23 Co6 O16 90.1(3) . . ?
O6 Co6 S6 82.41(15) . . ?
O5 Co6 S6 83.59(15) . . ?
N23 Co6 S6 98.9(2) . . ?
O16 Co6 S6 100.6(2) . . ?
O6 Co7 O7 91.0(2) . . ?
O6 Co7 O15 90.1(2) . . ?
O7 Co7 O15 174.4(2) . . ?
O6 Co7 N28 178.1(2) . . ?
O7 Co7 N28 90.7(2) . . ?
O15 Co7 N28 88.3(3) . . ?
O6 Co7 S7 83.10(15) . . ?
O7 Co7 S7 83.68(14) . . ?
O15 Co7 S7 101.88(18) . . ?
N28 Co7 S7 96.3(2) . . ?
O6 Co7 Cl2 85.39(15) . . ?
O7 Co7 Cl2 81.93(14) . . ?
O15 Co7 Cl2 92.72(18) . . ?
N28 Co7 Cl2 95.65(19) . . ?
S7 Co7 Cl2 161.37(8) . . ?
O7 Co8 O8 92.1(2) . . ?
O7 Co8 N7 175.3(2) . . ?
O8 Co8 N7 91.8(2) . . ?
O7 Co8 N26 86.9(2) . . ?
O8 Co8 N26 176.4(2) . . ?
N7 Co8 N26 89.4(2) . . ?
O7 Co8 S8 80.31(14) . . ?
O8 Co8 S8 82.73(14) . . ?
N7 Co8 S8 97.58(19) . . ?
N26 Co8 S8 100.52(18) . . ?
O7 Co8 Cl2 82.25(15) . . ?
O8 Co8 Cl2 80.12(14) . . ?
N7 Co8 Cl2 101.01(19) . . ?
N26 Co8 Cl2 96.29(18) . . ?
S8 Co8 Cl2 154.99(7) . . ?
O9 Co9 O12 94.2(2) . . ?
O9 Co9 N31 176.7(2) . . ?
O12 Co9 N31 86.0(2) . . ?
O9 Co9 N4 94.1(2) . . ?
O12 Co9 N4 171.7(3) . . ?
N31 Co9 N4 85.7(3) . . ?
O9 Co9 S9 82.36(14) . . ?
O12 Co9 S9 80.53(16) . . ?
N31 Co9 S9 100.9(2) . . ?
N4 Co9 S9 101.5(2) . . ?
O9 Co9 Cl3 80.68(15) . . ?
O12 Co9 Cl3 81.30(16) . . ?
N31 Co9 Cl3 96.1(2) . . ?
N4 Co9 Cl3 99.1(2) . . ?
S9 Co9 Cl3 154.08(8) . . ?
O9 Co10 O10 96.8(2) . . ?
O9 Co10 N36 177.9(2) . . ?
O10 Co10 N36 84.6(2) . . ?
O9 Co10 N9 92.0(2) . . ?
O10 Co10 N9 171.1(2) . . ?
N36 Co10 N9 86.6(3) . . ?
O9 Co10 S12 82.94(14) . . ?
O10 Co10 S12 81.42(16) . . ?
N36 Co10 S12 98.87(19) . . ?
N9 Co10 S12 101.3(2) . . ?
O9 Co10 Cl3 81.26(15) . . ?
O10 Co10 Cl3 81.08(17) . . ?
N36 Co10 Cl3 97.4(2) . . ?
N9 Co10 Cl3 98.7(2) . . ?
S12 Co10 Cl3 154.77(8) . . ?
O10 Co11 O11 88.7(2) . . ?
O10 Co11 O17 172.3(3) . . ?
O11 Co11 O17 90.7(3) . . ?
O10 Co11 N38 89.7(3) . . ?
O11 Co11 N38 178.3(3) . . ?
O17 Co11 N38 91.0(3) . . ?
O10 Co11 S11 83.81(17) . . ?
O11 Co11 S11 81.09(18) . . ?
O17 Co11 S11 103.6(3) . . ?
N38 Co11 S11 98.1(3) . . ?
O10 Co11 Cl3 80.10(17) . . ?
O11 Co11 Cl3 83.22(18) . . ?
O17 Co11 Cl3 92.2(3) . . ?
N38 Co11 Cl3 97.1(3) . . ?
S11 Co11 Cl3 157.73(9) . . ?
O11 Co12 O12 90.7(2) . . ?
O11 Co12 O18 89.4(3) . . ?
O12 Co12 O18 175.4(3) . . ?
O11 Co12 N33 177.5(3) . . ?
O12 Co12 N33 90.3(3) . . ?
O18 Co12 N33 89.7(3) . . ?
O11 Co12 S10 81.82(17) . . ?
O12 Co12 S10 82.94(16) . . ?
O18 Co12 S10 101.6(2) . . ?
N33 Co12 S10 96.1(2) . . ?
O11 Co12 Cl3 84.50(17) . . ?
O12 Co12 Cl3 81.41(16) . . ?
O18 Co12 Cl3 94.0(2) . . ?
N33 Co12 Cl3 97.9(2) . . ?
S10 Co12 Cl3 159.03(9) . . ?
N27 Co13 N37 104.2(3) . . ?
N27 Co13 Cl4 112.5(2) . . ?
N37 Co13 Cl4 110.0(2) . . ?
N27 Co13 Cl5 104.4(2) . . ?
N37 Co13 Cl5 108.5(2) . . ?
Cl4 Co13 Cl5 116.43(10) . . ?
N22 Co14 N32 102.7(3) . . ?
N22 Co14 Cl7 102.4(2) . . ?
N32 Co14 Cl7 105.7(2) . . ?
N22 Co14 Cl6 115.5(2) . . ?
N32 Co14 Cl6 110.6(2) . . ?
Cl7 Co14 Cl6 118.41(12) . . ?
C2 S1 C24 103.3(4) . . ?
C2 S1 Co1 94.6(3) . . ?
C24 S1 Co1 94.3(3) . . ?
C6 S2 C8 101.5(4) . . ?
C6 S2 Co2 94.3(2) . . ?
C8 S2 Co2 94.8(3) . . ?
C14 S3 C12 105.2(4) . . ?
C14 S3 Co3 94.1(3) . . ?
C12 S3 Co3 93.8(3) . . ?
C20 S4 C18 104.6(4) . . ?
C20 S4 Co4 94.0(3) . . ?
C18 S4 Co4 94.1(3) . . ?
C26 S5 C48 102.6(3) . . ?
C26 S5 Co5 95.1(3) . . ?
C48 S5 Co5 93.8(2) . . ?
C30 S6 C32 104.9(4) . . ?
C30 S6 Co6 92.7(3) . . ?
C32 S6 Co6 94.3(3) . . ?
C36 S7 C38 104.6(4) . . ?
C36 S7 Co7 93.6(3) . . ?
C38 S7 Co7 93.5(3) . . ?
C42 S8 C44 103.6(3) . . ?
C42 S8 Co8 94.7(3) . . ?
C44 S8 Co8 93.4(2) . . ?
C72 S9 C50 102.7(4) . . ?
C72 S9 Co9 94.9(3) . . ?
C50 S9 Co9 94.2(3) . . ?
C66 S10 C68 105.5(4) . . ?
C66 S10 Co12 94.5(3) . . ?
C68 S10 Co12 93.6(3) . . ?
C60 S11 C62 102.8(4) . . ?
C60 S11 Co11 93.1(3) . . ?
C62 S11 Co11 94.7(3) . . ?
C54 S12 C56 101.8(4) . . ?
C54 S12 Co10 94.7(3) . . ?
C56 S12 Co10 94.9(3) . . ?
Co4 Cl1 Co3 76.02(6) . . ?
Co4 Cl1 Co2 122.37(7) . . ?
Co3 Cl1 Co2 76.96(6) . . ?
Co5 Cl2 Co8 79.70(6) . . ?
Co5 Cl2 Co7 119.66(7) . . ?
Co8 Cl2 Co7 76.03(6) . . ?
Co10 Cl3 Co9 79.21(7) . . ?
Co10 Cl3 Co12 121.14(8) . . ?
Co9 Cl3 Co12 76.59(7) . . ?
Co10 Cl3 Co11 76.71(6) . . ?
Co9 Cl3 Co11 123.07(8) . . ?
Co12 Cl3 Co11 73.46(6) . . ?
C1 O1 Co2 121.7(5) . . ?
C1 O1 Co1 121.1(5) . . ?
Co2 O1 Co1 116.4(2) . . ?
C7 O2 Co3 123.6(5) . . ?
C7 O2 Co2 120.9(5) . . ?
Co3 O2 Co2 112.2(2) . . ?
C13 O3 Co4 123.0(5) . . ?
C13 O3 Co3 125.5(5) . . ?
Co4 O3 Co3 107.8(2) . . ?
C19 O4 Co4 121.9(4) . . ?
C19 O4 Co1 120.5(4) . . ?
Co4 O4 Co1 110.7(2) . . ?
C25 O5 Co6 120.3(5) . . ?
C25 O5 Co5 123.2(5) . . ?
Co6 O5 Co5 111.6(2) . . ?
C31 O6 Co7 122.1(5) . . ?
C31 O6 Co6 123.3(5) . . ?
Co7 O6 Co6 110.1(2) . . ?
C37 O7 Co7 119.8(4) . . ?
C37 O7 Co8 122.6(4) . . ?
Co7 O7 Co8 111.0(2) . . ?
C43 O8 Co5 123.5(4) . . ?
C43 O8 Co8 121.1(4) . . ?
Co5 O8 Co8 115.1(2) . . ?
C49 O9 Co10 121.6(5) . . ?
C49 O9 Co9 122.1(5) . . ?
Co10 O9 Co9 115.8(2) . . ?
C55 O10 Co11 121.4(5) . . ?
C55 O10 Co10 122.4(5) . . ?
Co11 O10 Co10 113.0(3) . . ?
C61 O11 Co12 122.7(5) . . ?
C61 O11 Co11 122.5(5) . . ?
Co12 O11 Co11 108.8(3) . . ?
C67 O12 Co12 120.8(5) . . ?
C67 O12 Co9 122.9(5) . . ?
Co12 O12 Co9 111.3(2) . . ?
C113 O13 Co4 128.7(5) . . ?
C113 O14 Co3 129.4(5) . . ?
C114 O15 Co7 130.1(6) . . ?
C114 O16 Co6 127.3(6) . . ?
C115 O17 Co11 131.4(7) . . ?
C115 O18 Co12 131.5(7) . . ?
C73 N1 C75 104.7(7) . . ?
C73 N1 Co1 118.9(6) . . ?
C75 N1 Co1 136.3(5) . . ?
C73 N2 C74 101.1(6) . . ?
C73 N2 Co5 114.4(5) . . ?
C74 N2 Co5 144.3(6) . . ?
C76 N3 C75 110.0(8) . . ?
C76 N4 C77 119.5(7) . . ?
C76 N4 Co9 114.0(6) . . ?
C77 N4 Co9 126.2(6) . . ?
C78 N6 C79 106.3(7) . . ?
C78 N6 Co2 119.1(6) . . ?
C79 N6 Co2 133.6(5) . . ?
C78 N7 C80 100.8(6) . . ?
C78 N7 Co8 115.0(5) . . ?
C80 N7 Co8 144.1(6) . . ?
C82 N8 C79 110.3(7) . . ?
C82 N9 C81 119.9(7) . . ?
C82 N9 Co10 113.6(5) . . ?
C81 N9 Co10 126.5(6) . . ?
C84 N11 C83 103.4(6) . . ?
C84 N11 Co1 129.9(5) . . ?
C83 N11 Co1 126.6(6) . . ?
C83 N12 C85 103.9(7) . . ?
C87 N13 C84 111.9(7) . . ?
C87 N13 Co4 120.7(6) . . ?
C84 N13 Co4 127.1(5) . . ?
C87 N14 C86 118.6(8) . . ?
C88 N16 C89 105.1(7) . . ?
C88 N16 Co2 124.9(6) . . ?
C89 N16 Co2 127.0(5) . . ?
C88 N17 C90 105.3(7) . . ?
C92 N18 C89 113.0(7) . . ?
C92 N18 Co3 121.0(6) . . ?
C89 N18 Co3 125.9(5) . . ?
C92 N19 C91 118.5(8) . . ?
C94 N21 C93 102.1(6) . . ?
C94 N21 Co5 132.7(5) . . ?
C93 N21 Co5 125.1(5) . . ?
C93 N22 C95 102.2(7) . . ?
C93 N22 Co14 120.5(6) . . ?
C95 N22 Co14 132.9(6) . . ?
C97 N23 C94 112.9(8) . . ?
C97 N23 Co6 120.6(6) . . ?
C94 N23 Co6 126.5(6) . . ?
C97 N24 C96 118.7(9) . . ?
C98 N26 C99 104.2(6) . . ?
C98 N26 Co8 127.0(5) . . ?
C99 N26 Co8 128.7(5) . . ?
C98 N27 C100 101.5(6) . . ?
C98 N27 Co13 121.5(5) . . ?
C100 N27 Co13 132.6(6) . . ?
C102 N28 C99 113.1(7) . . ?
C102 N28 Co7 118.6(6) . . ?
C99 N28 Co7 128.0(5) . . ?
C101 N29 C102 117.4(8) . . ?
C103 N31 C104 103.1(7) . . ?
C103 N31 Co9 125.6(6) . . ?
C104 N31 Co9 131.2(6) . . ?
C103 N32 C105 102.9(8) . . ?
C103 N32 Co14 117.4(6) . . ?
C105 N32 Co14 135.9(6) . . ?
C107 N33 C104 113.9(9) . . ?
C107 N33 Co12 118.7(7) . . ?
C104 N33 Co12 126.9(6) . . ?
C107 N34 C106 120.3(10) . . ?
C108 N36 C109 104.8(7) . . ?
C108 N36 Co10 123.6(6) . . ?
C109 N36 Co10 131.6(6) . . ?
C108 N37 C110 104.3(7) . . ?
C108 N37 Co13 115.6(6) . . ?
C110 N37 Co13 136.0(7) . . ?
C112 N38 C109 114.2(9) . . ?
C112 N38 Co11 119.3(8) . . ?
C109 N38 Co11 125.9(6) . . ?
C111 N39 C112 118.3(10) . . ?
O1 C1 C2 122.3(7) . . ?
O1 C1 C6 121.3(7) . . ?
C2 C1 C6 116.4(7) . . ?
C3 C2 C1 122.9(7) . . ?
C3 C2 S1 118.7(6) . . ?
C1 C2 S1 118.4(5) . . ?
C4 C3 C2 119.5(8) . . ?
C5 C4 C3 119.9(8) . . ?
C4 C5 C6 121.8(8) . . ?
C1 C6 C5 119.5(8) . . ?
C1 C6 S2 119.2(6) . . ?
C5 C6 S2 121.3(6) . . ?
O2 C7 C8 121.6(8) . . ?
O2 C7 C12 120.9(8) . . ?
C8 C7 C12 117.5(8) . . ?
C9 C8 C7 120.0(9) . . ?
C9 C8 S2 121.7(8) . . ?
C7 C8 S2 118.3(6) . . ?
C10 C9 C8 120.6(10) . . ?
C11 C10 C9 120.6(9) . . ?
C10 C11 C12 120.3(10) . . ?
C11 C12 C7 121.0(9) . . ?
C11 C12 S3 120.3(8) . . ?
C7 C12 S3 118.8(7) . . ?
O3 C13 C18 123.1(7) . . ?
O3 C13 C14 120.1(7) . . ?
C18 C13 C14 116.8(7) . . ?
C15 C14 C13 120.4(8) . . ?
C15 C14 S3 120.9(7) . . ?
C13 C14 S3 118.7(6) . . ?
C14 C15 C16 119.5(10) . . ?
C17 C16 C15 119.0(10) . . ?
C18 C17 C16 120.3(10) . . ?
C17 C18 C13 123.5(9) . . ?
C17 C18 S4 119.1(7) . . ?
C13 C18 S4 117.3(6) . . ?
O4 C19 C24 121.5(7) . . ?
O4 C19 C20 121.6(7) . . ?
C24 C19 C20 116.9(7) . . ?
C21 C20 C19 120.2(8) . . ?
C21 C20 S4 121.3(7) . . ?
C19 C20 S4 118.4(6) . . ?
C22 C21 C20 120.6(9) . . ?
C23 C22 C21 121.8(9) . . ?
C22 C23 C24 119.7(9) . . ?
C23 C24 C19 120.7(8) . . ?
C23 C24 S1 121.5(7) . . ?
C19 C24 S1 117.8(6) . . ?
O5 C25 C26 121.3(6) . . ?
O5 C25 C30 122.2(7) . . ?
C26 C25 C30 116.5(7) . . ?
C27 C26 C25 121.6(7) . . ?
C27 C26 S5 120.6(7) . . ?
C25 C26 S5 117.8(6) . . ?
C28 C27 C26 120.9(9) . . ?
C27 C28 C29 119.0(8) . . ?
C30 C29 C28 121.0(7) . . ?
C29 C30 C25 120.9(8) . . ?
C29 C30 S6 119.6(6) . . ?
C25 C30 S6 119.5(6) . . ?
O6 C31 C36 120.7(7) . . ?
O6 C31 C32 120.9(7) . . ?
C36 C31 C32 118.4(6) . . ?
C33 C32 C31 120.6(7) . . ?
C33 C32 S6 121.0(6) . . ?
C31 C32 S6 117.8(6) . . ?
C32 C33 C34 121.0(8) . . ?
C35 C34 C33 119.2(7) . . ?
C34 C35 C36 121.1(8) . . ?
C35 C36 C31 119.5(7) . . ?
C35 C36 S7 120.4(6) . . ?
C31 C36 S7 119.5(6) . . ?
O7 C37 C38 123.2(7) . . ?
O7 C37 C42 119.9(6) . . ?
C38 C37 C42 116.8(7) . . ?
C39 C38 C37 121.7(7) . . ?
C39 C38 S7 120.0(6) . . ?
C37 C38 S7 117.9(6) . . ?
C38 C39 C40 120.4(7) . . ?
C41 C40 C39 119.6(8) . . ?
C40 C41 C42 119.6(8) . . ?
C41 C42 C37 121.5(7) . . ?
C41 C42 S8 120.1(6) . . ?
C37 C42 S8 118.2(6) . . ?
O8 C43 C44 122.3(6) . . ?
O8 C43 C48 120.9(6) . . ?
C44 C43 C48 116.8(6) . . ?
C43 C44 C45 121.1(7) . . ?
C43 C44 S8 120.1(5) . . ?
C45 C44 S8 118.8(6) . . ?
C46 C45 C44 121.4(7) . . ?
C45 C46 C47 118.5(7) . . ?
C48 C47 C46 119.9(7) . . ?
C47 C48 C43 122.3(7) . . ?
C47 C48 S5 118.2(6) . . ?
C43 C48 S5 119.3(5) . . ?
O9 C49 C50 122.2(7) . . ?
O9 C49 C54 122.4(7) . . ?
C50 C49 C54 115.4(7) . . ?
C51 C50 C49 122.0(8) . . ?
C51 C50 S9 119.2(6) . . ?
C49 C50 S9 118.9(6) . . ?
C52 C51 C50 119.9(8) . . ?
C53 C52 C51 119.9(8) . . ?
C54 C53 C52 120.6(8) . . ?
C53 C54 C49 122.2(7) . . ?
C53 C54 S12 119.6(6) . . ?
C49 C54 S12 118.2(6) . . ?
O10 C55 C56 121.1(7) . . ?
O10 C55 C60 120.0(8) . . ?
C56 C55 C60 118.8(7) . . ?
C55 C56 C57 121.2(8) . . ?
C55 C56 S12 119.0(6) . . ?
C57 C56 S12 119.8(7) . . ?
C58 C57 C56 120.1(10) . . ?
C57 C58 C59 120.1(9) . . ?
C60 C59 C58 120.3(9) . . ?
C59 C60 C55 119.4(8) . . ?
C59 C60 S11 119.6(7) . . ?
C55 C60 S11 121.0(6) . . ?
O11 C61 C62 122.6(8) . . ?
O11 C61 C66 120.6(7) . . ?
C62 C61 C66 116.7(7) . . ?
C63 C62 C61 122.4(9) . . ?
C63 C62 S11 120.6(8) . . ?
C61 C62 S11 116.9(6) . . ?
C62 C63 C64 120.8(10) . . ?
C63 C64 C65 119.7(9) . . ?
C66 C65 C64 120.3(9) . . ?
C65 C66 C61 120.2(8) . . ?
C65 C66 S10 121.4(7) . . ?
C61 C66 S10 118.2(6) . . ?
O12 C67 C68 122.4(8) . . ?
O12 C67 C72 121.0(7) . . ?
C68 C67 C72 116.5(8) . . ?
C69 C68 C67 122.4(9) . . ?
C69 C68 S10 118.4(8) . . ?
C67 C68 S10 119.0(7) . . ?
C68 C69 C70 119.8(9) . . ?
C71 C70 C69 119.1(10) . . ?
C72 C71 C70 119.9(10) . . ?
C71 C72 C67 122.2(8) . . ?
C71 C72 S9 119.7(7) . . ?
C67 C72 S9 118.0(6) . . ?
N2 C73 N1 117.7(7) . . ?
C77 C74 N2 131.8(8) . . ?
C77 C74 C75 118.2(8) . . ?
N2 C74 C75 110.0(7) . . ?
N3 C75 N1 126.5(7) . . ?
N3 C75 C74 127.0(8) . . ?
N1 C75 C74 106.5(7) . . ?
N3 C76 N4 129.9(9) . . ?
N5 C77 C74 121.9(9) . . ?
N5 C77 N4 122.6(8) . . ?
C74 C77 N4 115.5(8) . . ?
N6 C78 N7 116.5(8) . . ?
N6 C79 N8 127.1(7) . . ?
N6 C79 C80 105.5(7) . . ?
N8 C79 C80 127.4(7) . . ?
N7 C80 C81 132.0(8) . . ?
N7 C80 C79 110.9(7) . . ?
C81 C80 C79 116.9(7) . . ?
N10 C81 C80 121.0(8) . . ?
N10 C81 N9 122.7(8) . . ?
C80 C81 N9 116.2(7) . . ?
N8 C82 N9 129.2(8) . . ?
N12 C83 N11 115.5(8) . . ?
N13 C84 N11 127.2(7) . . ?
N13 C84 C85 125.5(7) . . ?
N11 C84 C85 107.3(7) . . ?
N12 C85 C86 133.3(8) . . ?
N12 C85 C84 109.9(8) . . ?
C86 C85 C84 116.8(8) . . ?
N15 C86 N14 116.7(9) . . ?
N15 C86 C85 125.6(10) . . ?
N14 C86 C85 117.7(8) . . ?
N13 C87 N14 129.4(9) . . ?
N16 C88 N17 113.2(8) . . ?
N16 C89 C90 108.9(7) . . ?
N16 C89 N18 128.0(7) . . ?
C90 C89 N18 123.1(8) . . ?
N17 C90 C91 133.8(8) . . ?
N17 C90 C89 107.4(7) . . ?
C91 C90 C89 118.6(9) . . ?
N20 C91 N19 118.7(8) . . ?
N20 C91 C90 122.8(9) . . ?
N19 C91 C90 118.5(8) . . ?
N18 C92 N19 128.2(9) . . ?
N22 C93 N21 116.2(7) . . ?
N21 C94 C95 110.1(7) . . ?
N21 C94 N23 126.3(7) . . ?
C95 C94 N23 123.6(8) . . ?
C94 C95 N22 109.3(7) . . ?
C94 C95 C96 119.1(9) . . ?
N22 C95 C96 131.6(8) . . ?
N24 C96 N25 119.1(10) . . ?
N24 C96 C95 118.1(9) . . ?
N25 C96 C95 122.8(10) . . ?
N24 C97 N23 127.5(9) . . ?
N26 C98 N27 116.5(7) . . ?
N28 C99 N26 127.6(7) . . ?
N28 C99 C100 123.9(7) . . ?
N26 C99 C100 108.5(6) . . ?
C99 C100 C101 117.1(8) . . ?
C99 C100 N27 109.1(7) . . ?
C101 C100 N27 133.7(8) . . ?
N30 C101 N29 114.9(9) . . ?
N30 C101 C100 125.3(10) . . ?
N29 C101 C100 119.6(9) . . ?
N28 C102 N29 128.6(9) . . ?
N31 C103 N32 117.3(9) . . ?
N33 C104 N31 126.8(8) . . ?
N33 C104 C105 124.3(9) . . ?
N31 C104 C105 108.9(9) . . ?
C106 C105 N32 134.1(9) . . ?
C106 C105 C104 118.1(10) . . ?
N32 C105 C104 107.7(8) . . ?
N35 C106 C105 123.6(11) . . ?
N35 C106 N34 119.9(10) . . ?
C105 C106 N34 116.4(10) . . ?
N33 C107 N34 126.6(12) . . ?
N36 C108 N37 114.9(8) . . ?
N36 C109 N38 128.1(8) . . ?
N36 C109 C110 109.1(8) . . ?
N38 C109 C110 122.9(8) . . ?
N37 C110 C111 134.7(9) . . ?
N37 C110 C109 106.9(8) . . ?
C111 C110 C109 118.3(9) . . ?
N39 C111 N40 118.6(10) . . ?
N39 C111 C110 118.1(11) . . ?
N40 C111 C110 123.2(11) . . ?
N38 C112 N39 127.7(12) . . ?
O13 C113 O14 129.1(7) . . ?
O15 C114 O16 129.8(9) . . ?
O18 C115 O17 124.9(10) . . ?

loop_
_geom_bond_atom_site_label_1
_geom_bond_atom_site_label_2
_geom_bond_distance
_geom_bond_site_symmetry_2
_geom_bond_publ_flag
Co1 O4 2.015(5) . ?
Co1 O1 2.016(5) . ?
Co1 N1 2.032(7) . ?
Co1 N11 2.123(6) . ?
Co1 S1 2.460(2) . ?
Co2 O1 2.012(5) . ?
Co2 O2 2.015(5) . ?
Co2 N6 2.083(7) . ?
Co2 N16 2.162(7) . ?
Co2 S2 2.470(2) . ?
Co2 Cl1 2.729(2) . ?
Co3 O3 1.997(5) . ?
Co3 O2 2.001(5) . ?
Co3 O14 2.037(6) . ?
Co3 N18 2.097(7) . ?
Co3 S3 2.545(2) . ?
Co3 Cl1 2.625(2) . ?
Co4 O3 1.988(5) . ?
Co4 O4 2.014(5) . ?
Co4 O13 2.037(5) . ?
Co4 N13 2.090(6) . ?
Co4 S4 2.517(2) . ?
Co4 Cl1 2.604(2) . ?
Co5 O8 2.016(5) . ?
Co5 O5 2.043(5) . ?
Co5 N21 2.078(6) . ?
Co5 N2 2.112(6) . ?
Co5 S5 2.520(2) . ?
Co5 Cl2 2.649(2) . ?
Co6 O6 1.972(5) . ?
Co6 O5 2.008(5) . ?
Co6 N23 2.055(7) . ?
Co6 O16 2.061(6) . ?
Co6 S6 2.495(2) . ?
Co7 O6 1.964(5) . ?
Co7 O7 2.002(5) . ?
Co7 O15 2.060(6) . ?
Co7 N28 2.070(6) . ?
Co7 S7 2.485(2) . ?
Co7 Cl2 2.715(2) . ?
Co8 O7 2.031(4) . ?
Co8 O8 2.032(5) . ?
Co8 N7 2.112(6) . ?
Co8 N26 2.130(6) . ?
Co8 S8 2.513(2) . ?
Co8 Cl2 2.683(2) . ?
Co9 O9 2.020(5) . ?
Co9 O12 2.037(5) . ?
Co9 N31 2.093(7) . ?
Co9 N4 2.117(7) . ?
Co9 S9 2.518(2) . ?
Co9 Cl3 2.695(2) . ?
Co10 O9 2.020(5) . ?
Co10 O10 2.029(6) . ?
Co10 N36 2.103(7) . ?
Co10 N9 2.131(7) . ?
Co10 S12 2.500(2) . ?
Co10 Cl3 2.673(2) . ?
Co11 O10 1.995(6) . ?
Co11 O11 2.013(6) . ?
Co11 O17 2.033(7) . ?
Co11 N38 2.098(8) . ?
Co11 S11 2.499(3) . ?
Co11 Cl3 2.734(3) . ?
Co12 O11 1.986(6) . ?
Co12 O12 2.016(6) . ?
Co12 O18 2.046(8) . ?
Co12 N33 2.077(8) . ?
Co12 S10 2.494(3) . ?
Co12 Cl3 2.704(2) . ?
Co13 N27 1.987(6) . ?
Co13 N37 2.023(8) . ?
Co13 Cl4 2.256(2) . ?
Co13 Cl5 2.267(3) . ?
Co14 N22 2.025(7) . ?
Co14 N32 2.028(8) . ?
Co14 Cl7 2.244(3) . ?
Co14 Cl6 2.250(3) . ?
S1 C2 1.787(8) . ?
S1 C24 1.788(9) . ?
S2 C6 1.777(9) . ?
S2 C8 1.783(10) . ?
S3 C14 1.777(9) . ?
S3 C12 1.797(10) . ?
S4 C20 1.781(9) . ?
S4 C18 1.788(9) . ?
S5 C26 1.765(8) . ?
S5 C48 1.804(7) . ?
S6 C30 1.767(9) . ?
S6 C32 1.801(8) . ?
S7 C36 1.766(8) . ?
S7 C38 1.804(8) . ?
S8 C42 1.783(7) . ?
S8 C44 1.788(7) . ?
S9 C72 1.789(9) . ?
S9 C50 1.795(8) . ?
S10 C66 1.759(9) . ?
S10 C68 1.785(10) . ?
S11 C60 1.777(9) . ?
S11 C62 1.805(10) . ?
S12 C54 1.793(8) . ?
S12 C56 1.802(8) . ?
O1 C1 1.316(8) . ?
O2 C7 1.333(9) . ?
O3 C13 1.293(9) . ?
O4 C19 1.312(8) . ?
O5 C25 1.288(9) . ?
O6 C31 1.332(8) . ?
O7 C37 1.327(9) . ?
O8 C43 1.324(8) . ?
O9 C49 1.331(9) . ?
O10 C55 1.350(9) . ?
O11 C61 1.302(9) . ?
O12 C67 1.308(9) . ?
O13 C113 1.241(11) . ?
O14 C113 1.264(11) . ?
O15 C114 1.237(11) . ?
O16 C114 1.250(11) . ?
O17 C115 1.277(12) . ?
O18 C115 1.272(12) . ?
N1 C73 1.350(9) . ?
N1 C75 1.350(10) . ?
N2 C73 1.346(10) . ?
N2 C74 1.381(10) . ?
N3 C76 1.318(12) . ?
N3 C75 1.338(11) . ?
N4 C76 1.358(13) . ?
N4 C77 1.408(11) . ?
N5 C77 1.305(11) . ?
N6 C78 1.329(9) . ?
N6 C79 1.340(10) . ?
N7 C78 1.348(10) . ?
N7 C80 1.375(10) . ?
N8 C82 1.317(11) . ?
N8 C79 1.343(10) . ?
N9 C82 1.343(11) . ?
N9 C81 1.388(10) . ?
N10 C81 1.333(10) . ?
N11 C84 1.347(10) . ?
N11 C83 1.362(10) . ?
N12 C83 1.313(11) . ?
N12 C85 1.329(11) . ?
N13 C87 1.319(10) . ?
N13 C84 1.347(10) . ?
N14 C87 1.333(11) . ?
N14 C86 1.367(12) . ?
N15 C86 1.309(12) . ?
N16 C88 1.338(10) . ?
N16 C89 1.356(11) . ?
N17 C88 1.346(10) . ?
N17 C90 1.366(11) . ?
N18 C92 1.319(11) . ?
N18 C89 1.395(11) . ?
N19 C92 1.346(11) . ?
N19 C91 1.367(12) . ?
N20 C91 1.354(11) . ?
N21 C94 1.355(10) . ?
N21 C93 1.362(10) . ?
N22 C93 1.325(10) . ?
N22 C95 1.385(11) . ?
N23 C97 1.345(11) . ?
N23 C94 1.374(10) . ?
N24 C97 1.336(13) . ?
N24 C96 1.345(13) . ?
N25 C96 1.379(14) . ?
N26 C98 1.329(9) . ?
N26 C99 1.356(9) . ?
N27 C98 1.333(10) . ?
N27 C100 1.401(10) . ?
N28 C102 1.294(11) . ?
N28 C99 1.352(10) . ?
N29 C101 1.328(13) . ?
N29 C102 1.336(12) . ?
N30 C101 1.326(13) . ?
N31 C103 1.304(11) . ?
N31 C104 1.378(12) . ?
N32 C103 1.349(11) . ?
N32 C105 1.375(12) . ?
N33 C107 1.304(12) . ?
N33 C104 1.343(12) . ?
N34 C107 1.329(14) . ?
N34 C106 1.378(15) . ?
N35 C106 1.368(14) . ?
N36 C108 1.333(10) . ?
N36 C109 1.334(11) . ?
N37 C108 1.336(10) . ?
N37 C110 1.371(12) . ?
N38 C112 1.322(14) . ?
N38 C109 1.350(12) . ?
N39 C111 1.344(15) . ?
N39 C112 1.371(17) . ?
N40 C111 1.351(14) . ?
C1 C2 1.396(11) . ?
C1 C6 1.409(11) . ?
C2 C3 1.393(11) . ?
C3 C4 1.376(12) . ?
C4 C5 1.344(13) . ?
C5 C6 1.426(11) . ?
C7 C8 1.406(12) . ?
C7 C12 1.425(12) . ?
C8 C9 1.389(12) . ?
C9 C10 1.380(15) . ?
C10 C11 1.363(15) . ?
C11 C12 1.372(13) . ?
C13 C18 1.400(11) . ?
C13 C14 1.431(11) . ?
C14 C15 1.403(13) . ?
C15 C16 1.415(16) . ?
C16 C17 1.403(16) . ?
C17 C18 1.343(13) . ?
C19 C24 1.410(11) . ?
C19 C20 1.429(11) . ?
C20 C21 1.372(12) . ?
C21 C22 1.359(14) . ?
C22 C23 1.349(14) . ?
C23 C24 1.398(12) . ?
C25 C26 1.424(11) . ?
C25 C30 1.433(10) . ?
C26 C27 1.392(11) . ?
C27 C28 1.383(12) . ?
C28 C29 1.408(13) . ?
C29 C30 1.385(12) . ?
C31 C36 1.394(11) . ?
C31 C32 1.406(11) . ?
C32 C33 1.364(11) . ?
C33 C34 1.376(12) . ?
C34 C35 1.373(11) . ?
C35 C36 1.394(10) . ?
C37 C38 1.403(10) . ?
C37 C42 1.418(10) . ?
C38 C39 1.385(11) . ?
C39 C40 1.397(12) . ?
C40 C41 1.391(11) . ?
C41 C42 1.401(11) . ?
C43 C44 1.390(10) . ?
C43 C48 1.407(10) . ?
C44 C45 1.397(10) . ?
C45 C46 1.366(11) . ?
C46 C47 1.410(11) . ?
C47 C48 1.372(10) . ?
C49 C50 1.402(11) . ?
C49 C54 1.420(11) . ?
C50 C51 1.390(11) . ?
C51 C52 1.375(12) . ?
C52 C53 1.370(12) . ?
C53 C54 1.361(11) . ?
C55 C56 1.374(12) . ?
C55 C60 1.413(12) . ?
C56 C57 1.383(12) . ?
C57 C58 1.366(13) . ?
C58 C59 1.389(14) . ?
C59 C60 1.385(12) . ?
C61 C62 1.391(12) . ?
C61 C66 1.429(12) . ?
C62 C63 1.363(13) . ?
C63 C64 1.366(14) . ?
C64 C65 1.391(14) . ?
C65 C66 1.387(12) . ?
C67 C68 1.404(12) . ?
C67 C72 1.416(12) . ?
C68 C69 1.364(13) . ?
C69 C70 1.429(15) . ?
C70 C71 1.384(14) . ?
C71 C72 1.383(12) . ?
C74 C77 1.365(12) . ?
C74 C75 1.452(12) . ?
C79 C80 1.427(11) . ?
C80 C81 1.380(11) . ?
C84 C85 1.410(11) . ?
C85 C86 1.405(13) . ?
C89 C90 1.392(11) . ?
C90 C91 1.387(12) . ?
C94 C95 1.357(11) . ?
C95 C96 1.409(13) . ?
C99 C100 1.375(11) . ?
C100 C101 1.383(12) . ?
C104 C105 1.399(13) . ?
C105 C106 1.372(14) . ?
C109 C110 1.415(12) . ?
C110 C111 1.405(14) . ?
